data_4346791
loop_
_publ_author_name
'M\'arquez, Astrid'
'\'Avila, Elena'
'Urbaneja, Carmen'
'\'Alvarez, Eleuterio'
'Palma, Pilar'
'C\'ampora, Juan'

_publ_section_title
;
 Copper(I) Complexes of Zwitterionic Imidazolium-2-Amidinates, a Promising
 Class of Electroneutral, Amidinate-Type Ligands.
;
_journal_issue 22
_journal_name_full 'Inorganic chemistry'
_journal_page_first 11007
_journal_page_last 11017
_journal_paper_doi 10.1021/acs.inorgchem.5b02141
_journal_volume 54
_journal_year 2015
_chemical_formula_moiety 'C90 H113 Cu2 N12, 2(C24 H20 B)'
_chemical_formula_sum 'C138 H153 B2 Cu2 N12'
_chemical_formula_weight 2128.42
_space_group_IT_number 2
_space_group_name_Hall '-P 1'
_space_group_name_H-M_alt 'P -1'
_symmetry_cell_setting triclinic
_symmetry_space_group_name_Hall '-P 1'
_symmetry_space_group_name_H-M 'P -1'
_atom_sites_solution_hydrogens geom
_atom_sites_solution_primary direct
_atom_sites_solution_secondary difmap
_audit_creation_method SHELXL-97
_cell_angle_alpha 79.992(3)
_cell_angle_beta 80.974(3)
_cell_angle_gamma 80.493(3)
_cell_formula_units_Z 2
_cell_length_a 15.8146(15)
_cell_length_b 19.303(2)
_cell_length_c 25.166(3)
_cell_measurement_reflns_used 4332
_cell_measurement_temperature 213(2)
_cell_measurement_theta_max 19.20
_cell_measurement_theta_min 2.19
_cell_volume 7396.3(14)
_computing_cell_refinement 'APEX2 Software Suite (Bruker, 2007)'
_computing_data_collection 'APEX2 Software Suite (Bruker, 2007)'
_computing_data_reduction 'APEX2 Software Suite (Bruker, 2007)'
_computing_molecular_graphics 'SHELXTL (Sheldrick, 2008)'
_computing_publication_material 'SHELXTL and publCIF (Westrip, 2010)'
_computing_structure_refinement 'SHELXL97 (Sheldrick, 2008)'
_computing_structure_solution 'SIR2002 (Burla et al., 2003)'
_diffrn_ambient_temperature 213(2)
_diffrn_detector_area_resol_mean 8.26
_diffrn_measured_fraction_theta_full 0.954
_diffrn_measured_fraction_theta_max 0.954
_diffrn_measurement_device_type
;
 Bruker-Nonius X8kappa APEX II CCD area detector
;
_diffrn_measurement_method 'phi and omega scans with narrow frames'
_diffrn_radiation_monochromator graphite
_diffrn_radiation_source 'fine-focus sealed tube'
_diffrn_radiation_type MoK\a
_diffrn_radiation_wavelength 0.71073
_diffrn_reflns_av_R_equivalents 0.0786
_diffrn_reflns_av_sigmaI/netI 0.1819
_diffrn_reflns_limit_h_max 18
_diffrn_reflns_limit_h_min -12
_diffrn_reflns_limit_k_max 23
_diffrn_reflns_limit_k_min -21
_diffrn_reflns_limit_l_max 30
_diffrn_reflns_limit_l_min -30
_diffrn_reflns_number 54621
_diffrn_reflns_theta_full 25.25
_diffrn_reflns_theta_max 25.25
_diffrn_reflns_theta_min 1.08
_diffrn_standards_decay_% 0
_exptl_absorpt_coefficient_mu 0.332
_exptl_absorpt_correction_T_max 0.9518
_exptl_absorpt_correction_T_min 0.9365
_exptl_absorpt_correction_type multi-scan
_exptl_absorpt_process_details
;
program SADABS, Bruker (2001).
;
_exptl_crystal_colour orange
_exptl_crystal_density_diffrn 0.956
_exptl_crystal_density_method 'not measured'
_exptl_crystal_description plate
_exptl_crystal_F_000 2266
_exptl_crystal_size_max 0.20
_exptl_crystal_size_mid 0.20
_exptl_crystal_size_min 0.15
_platon_squeeze_details
;
;
_refine_diff_density_max 0.505
_refine_diff_density_min -0.401
_refine_diff_density_rms 0.060
_refine_ls_extinction_method none
_refine_ls_goodness_of_fit_ref 0.872
_refine_ls_hydrogen_treatment constr
_refine_ls_matrix_type fullcycle
_refine_ls_number_parameters 1393
_refine_ls_number_reflns 25527
_refine_ls_number_restraints 0
_refine_ls_restrained_S_all 0.872
_refine_ls_R_factor_all 0.1602
_refine_ls_R_factor_gt 0.0716
_refine_ls_shift/su_max 0.001
_refine_ls_shift/su_mean 0.000
_refine_ls_structure_factor_coef Fsqd
_refine_ls_weighting_details 'calc w=1/[\s^2^(Fo^2^)+(0.0737P)^2^+0.0000P] where P=(Fo^2^+2Fc^2^)/3'
_refine_ls_weighting_scheme calc
_refine_ls_wR_factor_gt 0.1645
_refine_ls_wR_factor_ref 0.1856
_reflns_number_gt 9874
_reflns_number_total 25527
_reflns_threshold_expression >2sigma(I)
_cod_data_source_file ic5b02141_si_001.cif
_cod_data_source_block 2.BPh4S1
_cod_depositor_comments
;
The following automatic conversions were performed:

data item '_symmetry_cell_setting' value 'Triclinic' was changed to
'triclinic' in accordance with the
/home/saulius/struct/COD-crude-data/automatic-downloads/DataCite-retrospective/ACS/depositions/lib/dictionaries/cif_core.dic
dictionary named 'cif_core.dic' version 2.4.2 last updated on
2011-04-26.

Automatic conversion script
Id: cif_fix_values 6909 2019-04-08 15:41:33Z antanas 
;
_cod_original_cell_volume 7396.3(13)
_cod_database_code 4346791

loop_
_symmetry_equiv_pos_as_xyz
'x, y, z'
'-x, -y, -z'

loop_
_atom_site_label
_atom_site_type_symbol
_atom_site_fract_x
_atom_site_fract_y
_atom_site_fract_z
_atom_site_U_iso_or_equiv
_atom_site_adp_type
_atom_site_occupancy
_atom_site_symmetry_multiplicity
_atom_site_calc_flag
_atom_site_refinement_flags
Cu1 Cu 0.25768(3) 0.74320(3) 0.20089(2) 0.04634(17) Uani 1 1 d .
Cu2 Cu 0.11992(3) 0.74621(3) 0.25942(2) 0.04396(17) Uani 1 1 d .
N1 N 0.2295(2) 0.65719(19) 0.17778(14) 0.0473(10) Uani 1 1 d .
N2 N 0.0855(2) 0.69734(18) 0.20546(13) 0.0466(10) Uani 1 1 d .
N3 N 0.1454(2) 0.6043(2) 0.09186(14) 0.0535(10) Uani 1 1 d .
N4 N 0.0659(2) 0.5582(2) 0.16304(14) 0.0552(11) Uani 1 1 d .
N5 N 0.2078(2) 0.83813(18) 0.16574(13) 0.0426(9) Uani 1 1 d .
N6 N 0.1175(2) 0.85038(19) 0.24580(13) 0.0467(10) Uani 1 1 d .
N7 N 0.1919(2) 1.00214(19) 0.16202(14) 0.0547(11) Uani 1 1 d .
N8 N 0.0561(2) 0.99414(19) 0.17526(14) 0.0519(10) Uani 1 1 d .
N9 N 0.3071(2) 0.73601(17) 0.26947(13) 0.0452(10) Uani 1 1 d .
N10 N 0.1871(2) 0.68765(18) 0.31494(13) 0.0467(10) Uani 1 1 d .
N11 N 0.3960(2) 0.62853(19) 0.35817(14) 0.0544(11) Uani 1 1 d .
N12 N 0.2904(2) 0.67704(19) 0.41224(14) 0.0516(10) Uani 1 1 d .
C1 C 0.1443(3) 0.6558(2) 0.17710(17) 0.0477(12) Uani 1 1 d .
C2 C 0.1181(3) 0.6078(2) 0.14413(17) 0.0432(11) Uani 1 1 d .
C3 C 0.1082(4) 0.5507(3) 0.0774(2) 0.0732(16) Uani 1 1 d .
H3 H 0.1153 0.5370 0.0427 0.088 Uiso 1 1 calc R
C4 C 0.0608(3) 0.5226(3) 0.1220(2) 0.0705(16) Uani 1 1 d .
H4 H 0.0292 0.4847 0.1245 0.085 Uiso 1 1 calc R
C5 C 0.1991(3) 0.6499(3) 0.05322(18) 0.0587(14) Uani 1 1 d .
H5 H 0.2180 0.6832 0.0732 0.070 Uiso 1 1 calc R
C6 C 0.1498(3) 0.6933(3) 0.00825(18) 0.0677(15) Uani 1 1 d .
H6A H 0.1296 0.6611 -0.0116 0.081 Uiso 1 1 calc R
H6B H 0.0989 0.7226 0.0245 0.081 Uiso 1 1 calc R
C7 C 0.2059(4) 0.7405(3) -0.0309(2) 0.095(2) Uani 1 1 d .
H7A H 0.2208 0.7762 -0.0119 0.114 Uiso 1 1 calc R
H7B H 0.1737 0.7656 -0.0605 0.114 Uiso 1 1 calc R
C8 C 0.2885(4) 0.6975(4) -0.0545(2) 0.116(3) Uani 1 1 d .
H8A H 0.2739 0.6662 -0.0775 0.139 Uiso 1 1 calc R
H8B H 0.3259 0.7298 -0.0774 0.139 Uiso 1 1 calc R
C9 C 0.3361(4) 0.6536(4) -0.0105(2) 0.116(3) Uani 1 1 d .
H9A H 0.3870 0.6243 -0.0267 0.139 Uiso 1 1 calc R
H9B H 0.3561 0.6849 0.0102 0.139 Uiso 1 1 calc R
C10 C 0.2789(3) 0.6071(3) 0.0268(2) 0.0797(17) Uani 1 1 d .
H10A H 0.3113 0.5785 0.0552 0.096 Uiso 1 1 calc R
H10B H 0.2611 0.5744 0.0062 0.096 Uiso 1 1 calc R
C11 C 0.0211(3) 0.5405(2) 0.21878(17) 0.0528(13) Uani 1 1 d .
H11 H 0.0302 0.5755 0.2410 0.063 Uiso 1 1 calc R
C12 C -0.0759(3) 0.5473(3) 0.2154(2) 0.0741(16) Uani 1 1 d .
H12 H -0.1011 0.5599 0.1830 0.089 Uiso 1 1 calc R
C13 C -0.1249(4) 0.5312(3) 0.2708(3) 0.104(2) Uani 1 1 d .
H13A H -0.1865 0.5339 0.2678 0.124 Uiso 1 1 calc R
H13B H -0.1190 0.5666 0.2930 0.124 Uiso 1 1 calc R
C14 C -0.0914(4) 0.4570(3) 0.2987(3) 0.108(2) Uani 1 1 d .
H14A H -0.1027 0.4210 0.2786 0.130 Uiso 1 1 calc R
H14B H -0.1216 0.4486 0.3358 0.130 Uiso 1 1 calc R
C15 C 0.0092(4) 0.4503(3) 0.3006(2) 0.096(2) Uani 1 1 d .
H15A H 0.0199 0.4827 0.3239 0.115 Uiso 1 1 calc R
H15B H 0.0310 0.4017 0.3162 0.115 Uiso 1 1 calc R
C16 C 0.0556(3) 0.4679(3) 0.24492(18) 0.0682(15) Uani 1 1 d .
H16A H 0.0491 0.4328 0.2225 0.082 Uiso 1 1 calc R
H16B H 0.1174 0.4656 0.2470 0.082 Uiso 1 1 calc R
C17 C 0.2931(3) 0.6032(3) 0.16303(18) 0.0530(13) Uani 1 1 d .
C18 C 0.2848(3) 0.5320(2) 0.17573(19) 0.0610(14) Uani 1 1 d .
H18 H 0.2342 0.5173 0.1963 0.073 Uiso 1 1 calc R
C19 C 0.3537(4) 0.4814(3) 0.1573(2) 0.0898(19) Uani 1 1 d .
H19 H 0.3476 0.4329 0.1635 0.108 Uiso 1 1 calc R
C20 C 0.4324(3) 0.5040(3) 0.1295(2) 0.0856(19) Uani 1 1 d .
C21 C 0.4415(3) 0.5721(3) 0.1222(2) 0.0777(17) Uani 1 1 d .
H21 H 0.4948 0.5865 0.1061 0.093 Uiso 1 1 calc R
C22 C 0.3725(3) 0.6229(3) 0.1381(2) 0.0668(15) Uani 1 1 d .
H22 H 0.3798 0.6712 0.1318 0.080 Uiso 1 1 calc R
C23 C 0.5066(4) 0.4465(4) 0.1136(3) 0.142(3) Uani 1 1 d .
H23A H 0.5315 0.4598 0.0762 0.213 Uiso 1 1 calc R
H23B H 0.4846 0.4016 0.1172 0.213 Uiso 1 1 calc R
H23C H 0.5506 0.4415 0.1374 0.213 Uiso 1 1 calc R
C24 C -0.0005(3) 0.7164(2) 0.19152(19) 0.0483(12) Uani 1 1 d .
C25 C -0.0679(3) 0.7185(2) 0.23219(19) 0.0548(13) Uani 1 1 d .
H25 H -0.0579 0.7075 0.2688 0.066 Uiso 1 1 calc R
C26 C -0.1526(3) 0.7374(3) 0.2191(2) 0.0690(15) Uani 1 1 d .
H26 H -0.1990 0.7382 0.2474 0.083 Uiso 1 1 calc R
C27 C -0.1697(3) 0.7545(3) 0.1671(2) 0.0720(16) Uani 1 1 d .
C28 C -0.1022(3) 0.7538(3) 0.1267(2) 0.0725(16) Uani 1 1 d .
H28 H -0.1131 0.7655 0.0903 0.087 Uiso 1 1 calc R
C29 C -0.0162(3) 0.7361(2) 0.13773(18) 0.0556(13) Uani 1 1 d .
H29 H 0.0299 0.7376 0.1092 0.067 Uiso 1 1 calc R
C30 C -0.2617(3) 0.7747(3) 0.1530(3) 0.115(2) Uani 1 1 d .
H30A H -0.2949 0.7364 0.1687 0.173 Uiso 1 1 calc R
H30B H -0.2604 0.7829 0.1138 0.173 Uiso 1 1 calc R
H30C H -0.2883 0.8177 0.1675 0.173 Uiso 1 1 calc R
C31 C 0.1552(3) 0.8784(2) 0.19766(16) 0.0418(11) Uani 1 1 d .
C32 C 0.1346(3) 0.9578(2) 0.17928(17) 0.0465(12) Uani 1 1 d .
C33 C 0.1476(3) 1.0694(3) 0.1480(2) 0.0718(16) Uani 1 1 d .
H33 H 0.1720 1.1114 0.1352 0.086 Uiso 1 1 calc R
C34 C 0.0634(3) 1.0631(2) 0.15633(19) 0.0640(15) Uani 1 1 d .
H34 H 0.0176 1.1000 0.1501 0.077 Uiso 1 1 calc R
C35 C 0.2870(3) 0.9863(3) 0.1602(2) 0.0654(15) Uani 1 1 d .
H35 H 0.3033 0.9344 0.1703 0.078 Uiso 1 1 calc R
C36 C 0.3308(3) 1.0094(3) 0.1029(2) 0.0848(18) Uani 1 1 d .
H36A H 0.3106 0.9853 0.0771 0.102 Uiso 1 1 calc R
H36B H 0.3153 1.0607 0.0926 0.102 Uiso 1 1 calc R
C37 C 0.4284(3) 0.9911(3) 0.1005(3) 0.102(2) Uani 1 1 d .
H37A H 0.4439 0.9395 0.1085 0.123 Uiso 1 1 calc R
H37B H 0.4558 1.0071 0.0637 0.123 Uiso 1 1 calc R
C38 C 0.4614(4) 1.0259(3) 0.1409(3) 0.120(3) Uani 1 1 d .
H38A H 0.4512 1.0776 0.1306 0.144 Uiso 1 1 calc R
H38B H 0.5239 1.0112 0.1400 0.144 Uiso 1 1 calc R
C39 C 0.4154(3) 1.0052(3) 0.2001(3) 0.106(2) Uani 1 1 d .
H39A H 0.4301 0.9542 0.2122 0.127 Uiso 1 1 calc R
H39B H 0.4346 1.0311 0.2252 0.127 Uiso 1 1 calc R
C40 C 0.3171(3) 1.0243(3) 0.2001(2) 0.0794(18) Uani 1 1 d .
H40A H 0.2875 1.0107 0.2367 0.095 Uiso 1 1 calc R
H40B H 0.3024 1.0758 0.1899 0.095 Uiso 1 1 calc R
C41 C -0.0289(3) 0.9669(3) 0.18941(18) 0.0568(14) Uani 1 1 d .
H41 H -0.0187 0.9163 0.2058 0.068 Uiso 1 1 calc R
C42 C -0.0700(3) 0.9720(3) 0.1370(2) 0.0749(16) Uani 1 1 d .
H42A H -0.0797 1.0217 0.1197 0.090 Uiso 1 1 calc R
H42B H -0.0309 0.9448 0.1114 0.090 Uiso 1 1 calc R
C43 C -0.1556(3) 0.9425(3) 0.1513(3) 0.099(2) Uani 1 1 d .
H43A H -0.1831 0.9468 0.1183 0.119 Uiso 1 1 calc R
H43B H -0.1454 0.8920 0.1666 0.119 Uiso 1 1 calc R
C44 C -0.2144(3) 0.9831(3) 0.1921(3) 0.100(2) Uani 1 1 d .
H44A H -0.2691 0.9636 0.2016 0.121 Uiso 1 1 calc R
H44B H -0.2271 1.0330 0.1758 0.121 Uiso 1 1 calc R
C45 C -0.1724(3) 0.9787(4) 0.2437(2) 0.104(2) Uani 1 1 d .
H45A H -0.2114 1.0061 0.2693 0.125 Uiso 1 1 calc R
H45B H -0.1630 0.9291 0.2612 0.125 Uiso 1 1 calc R
C46 C -0.0866(3) 1.0075(3) 0.2303(2) 0.0723(16) Uani 1 1 d .
H46A H -0.0960 1.0581 0.2154 0.087 Uiso 1 1 calc R
H46B H -0.0593 1.0022 0.2634 0.087 Uiso 1 1 calc R
C47 C 0.2283(3) 0.8603(2) 0.10974(17) 0.0519(13) Uani 1 1 d .
C48 C 0.3137(3) 0.8420(3) 0.08452(19) 0.0658(15) Uani 1 1 d .
H48 H 0.3553 0.8165 0.1062 0.079 Uiso 1 1 calc R
C49 C 0.3381(3) 0.8596(3) 0.03064(19) 0.0682(15) Uani 1 1 d .
H49 H 0.3952 0.8454 0.0155 0.082 Uiso 1 1 calc R
C50 C 0.2784(4) 0.8991(3) -0.00312(19) 0.0716(16) Uani 1 1 d .
C51 C 0.1953(3) 0.9147(2) 0.02051(17) 0.0626(14) Uani 1 1 d .
H51 H 0.1538 0.9395 -0.0015 0.075 Uiso 1 1 calc R
C52 C 0.1700(3) 0.8960(2) 0.07460(18) 0.0584(14) Uani 1 1 d .
H52 H 0.1116 0.9075 0.0886 0.070 Uiso 1 1 calc R
C53 C 0.3067(5) 0.9189(3) -0.06417(19) 0.112(3) Uani 1 1 d .
H53A H 0.2661 0.9057 -0.0845 0.168 Uiso 1 1 calc R
H53B H 0.3639 0.8937 -0.0739 0.168 Uiso 1 1 calc R
H53C H 0.3080 0.9697 -0.0728 0.168 Uiso 1 1 calc R
C54 C 0.0869(3) 0.8900(2) 0.28788(16) 0.0435(12) Uani 1 1 d .
C55 C 0.1309(3) 0.9406(3) 0.29981(19) 0.0682(16) Uani 1 1 d .
H55 H 0.1835 0.9496 0.2786 0.082 Uiso 1 1 calc R
C56 C 0.0990(4) 0.9779(3) 0.3420(2) 0.0827(18) Uani 1 1 d .
H56 H 0.1290 1.0131 0.3485 0.099 Uiso 1 1 calc R
C57 C 0.0233(4) 0.9643(3) 0.3754(2) 0.0853(19) Uani 1 1 d .
C58 C -0.0187(4) 0.9124(3) 0.3658(2) 0.0752(17) Uani 1 1 d .
H58 H -0.0691 0.9011 0.3886 0.090 Uiso 1 1 calc R
C59 C 0.0131(3) 0.8763(3) 0.32227(18) 0.0608(14) Uani 1 1 d .
H59 H -0.0170 0.8410 0.3160 0.073 Uiso 1 1 calc R
C60 C -0.0057(5) 1.0077(4) 0.4213(2) 0.132(3) Uani 1 1 d .
H60A H 0.0367 0.9969 0.4466 0.197 Uiso 1 1 calc R
H60B H -0.0611 0.9960 0.4402 0.197 Uiso 1 1 calc R
H60C H -0.0114 1.0578 0.4066 0.197 Uiso 1 1 calc R
C61 C 0.2695(3) 0.6976(2) 0.31373(16) 0.0450(12) Uani 1 1 d .
C62 C 0.3154(3) 0.6675(2) 0.36130(18) 0.0490(12) Uani 1 1 d .
C63 C 0.4196(3) 0.6129(3) 0.4095(2) 0.0699(16) Uani 1 1 d .
H63 H 0.4717 0.5861 0.4192 0.084 Uiso 1 1 calc R
C64 C 0.3543(3) 0.6429(3) 0.4439(2) 0.0729(16) Uani 1 1 d .
H64 H 0.3526 0.6411 0.4816 0.087 Uiso 1 1 calc R
C65 C 0.4493(3) 0.6026(3) 0.3104(2) 0.0620(14) Uani 1 1 d .
H65 H 0.4205 0.6247 0.2781 0.074 Uiso 1 1 calc R
C66 C 0.5384(3) 0.6266(3) 0.3021(2) 0.0743(16) Uani 1 1 d .
H66A H 0.5320 0.6785 0.2988 0.089 Uiso 1 1 calc R
H66B H 0.5685 0.6062 0.3337 0.089 Uiso 1 1 calc R
C67 C 0.5914(4) 0.6028(3) 0.2509(3) 0.097(2) Uani 1 1 d .
H67A H 0.6494 0.6163 0.2468 0.117 Uiso 1 1 calc R
H67B H 0.5639 0.6264 0.2190 0.117 Uiso 1 1 calc R
C68 C 0.5983(4) 0.5225(3) 0.2544(2) 0.102(2) Uani 1 1 d .
H68A H 0.6303 0.5083 0.2204 0.123 Uiso 1 1 calc R
H68B H 0.6311 0.4991 0.2842 0.123 Uiso 1 1 calc R
C69 C 0.5114(4) 0.4977(3) 0.2637(2) 0.0930(19) Uani 1 1 d .
H69A H 0.5192 0.4457 0.2685 0.112 Uiso 1 1 calc R
H69B H 0.4817 0.5159 0.2317 0.112 Uiso 1 1 calc R
C70 C 0.4549(4) 0.5232(2) 0.3144(2) 0.0711(16) Uani 1 1 d .
H70A H 0.3968 0.5104 0.3172 0.085 Uiso 1 1 calc R
H70B H 0.4802 0.4997 0.3473 0.085 Uiso 1 1 calc R
C71 C 0.2111(3) 0.7174(2) 0.43496(18) 0.0586(14) Uani 1 1 d .
H71 H 0.1745 0.7342 0.4055 0.070 Uiso 1 1 calc R
C72 C 0.2290(3) 0.7818(3) 0.4551(2) 0.0719(16) Uani 1 1 d .
H72A H 0.2607 0.8113 0.4255 0.086 Uiso 1 1 calc R
H72B H 0.2650 0.7669 0.4846 0.086 Uiso 1 1 calc R
C73 C 0.1429(4) 0.8257(3) 0.4762(2) 0.097(2) Uani 1 1 d .
H73A H 0.1551 0.8671 0.4899 0.116 Uiso 1 1 calc R
H73B H 0.1083 0.8429 0.4463 0.116 Uiso 1 1 calc R
C74 C 0.0931(4) 0.7807(4) 0.5210(3) 0.115(2) Uani 1 1 d .
H74A H 0.0370 0.8078 0.5323 0.138 Uiso 1 1 calc R
H74B H 0.1250 0.7680 0.5525 0.138 Uiso 1 1 calc R
C75 C 0.0788(4) 0.7121(4) 0.5015(2) 0.108(2) Uani 1 1 d .
H75A H 0.0499 0.6820 0.5321 0.129 Uiso 1 1 calc R
H75B H 0.0405 0.7249 0.4732 0.129 Uiso 1 1 calc R
C76 C 0.1612(4) 0.6711(3) 0.47965(19) 0.0749(16) Uani 1 1 d .
H76A H 0.1485 0.6305 0.4652 0.090 Uiso 1 1 calc R
H76B H 0.1965 0.6527 0.5091 0.090 Uiso 1 1 calc R
C77 C 0.3785(3) 0.7704(2) 0.27155(19) 0.0529(13) Uani 1 1 d .
C78 C 0.4378(3) 0.7770(2) 0.22526(19) 0.0576(14) Uani 1 1 d .
H78 H 0.4298 0.7582 0.1947 0.069 Uiso 1 1 calc R
C79 C 0.5093(3) 0.8110(3) 0.2232(2) 0.0781(17) Uani 1 1 d .
H79 H 0.5489 0.8159 0.1912 0.094 Uiso 1 1 calc R
C80 C 0.5217(3) 0.8375(3) 0.2683(3) 0.0828(19) Uani 1 1 d .
C81 C 0.4620(4) 0.8338(3) 0.3131(2) 0.0859(19) Uani 1 1 d .
H81 H 0.4690 0.8544 0.3431 0.103 Uiso 1 1 calc R
C82 C 0.3903(3) 0.7999(3) 0.3153(2) 0.0693(15) Uani 1 1 d .
H82 H 0.3497 0.7971 0.3469 0.083 Uiso 1 1 calc R
C83 C 0.6027(4) 0.8759(4) 0.2656(3) 0.135(3) Uani 1 1 d .
H83A H 0.5901 0.9100 0.2910 0.203 Uiso 1 1 calc R
H83B H 0.6164 0.9005 0.2290 0.203 Uiso 1 1 calc R
H83C H 0.6517 0.8411 0.2752 0.203 Uiso 1 1 calc R
C84 C 0.1531(3) 0.6288(2) 0.34834(17) 0.0493(13) Uani 1 1 d .
C85 C 0.2006(3) 0.5614(2) 0.35697(19) 0.0611(14) Uani 1 1 d .
H85 H 0.2584 0.5534 0.3407 0.073 Uiso 1 1 calc R
C86 C 0.1628(4) 0.5060(3) 0.3895(2) 0.0838(19) Uani 1 1 d .
H86 H 0.1960 0.4612 0.3970 0.101 Uiso 1 1 calc R
C87 C 0.0741(4) 0.5168(3) 0.4116(2) 0.0776(18) Uani 1 1 d .
C88 C 0.0295(4) 0.5815(3) 0.40172(19) 0.0759(17) Uani 1 1 d .
H88 H -0.0292 0.5892 0.4163 0.091 Uiso 1 1 calc R
C89 C 0.0680(3) 0.6393(3) 0.36995(17) 0.0583(14) Uani 1 1 d .
H89 H 0.0351 0.6845 0.3638 0.070 Uiso 1 1 calc R
C90 C 0.0346(4) 0.4541(3) 0.4435(2) 0.106(2) Uani 1 1 d .
H90A H 0.0675 0.4328 0.4731 0.160 Uiso 1 1 calc R
H90B H 0.0353 0.4193 0.4198 0.160 Uiso 1 1 calc R
H90C H -0.0247 0.4696 0.4582 0.160 Uiso 1 1 calc R
B1 B 0.1346(4) 0.3050(3) 0.0620(2) 0.0629(17) Uani 1 1 d .
C91 C 0.1196(4) 0.2307(3) 0.04153(19) 0.0670(15) Uani 1 1 d .
C92 C 0.1869(4) 0.1862(3) 0.0163(2) 0.0866(18) Uani 1 1 d .
H92 H 0.2432 0.1979 0.0116 0.104 Uiso 1 1 calc R
C93 C 0.1744(5) 0.1247(3) -0.0024(2) 0.112(3) Uani 1 1 d .
H93 H 0.2214 0.0951 -0.0182 0.135 Uiso 1 1 calc R
C94 C 0.0885(5) 0.1084(4) 0.0033(2) 0.110(3) Uani 1 1 d .
H94 H 0.0776 0.0683 -0.0096 0.132 Uiso 1 1 calc R
C95 C 0.0239(5) 0.1507(3) 0.0270(2) 0.095(2) Uani 1 1 d .
H95 H -0.0325 0.1392 0.0312 0.114 Uiso 1 1 calc R
C96 C 0.0364(4) 0.2104(3) 0.0455(2) 0.0784(17) Uani 1 1 d .
H96 H -0.0118 0.2389 0.0613 0.094 Uiso 1 1 calc R
C97 C 0.1890(3) 0.3509(2) 0.01153(19) 0.0599(14) Uani 1 1 d .
C98 C 0.1752(3) 0.3541(3) -0.0418(2) 0.0730(16) Uani 1 1 d .
H98 H 0.1327 0.3294 -0.0489 0.088 Uiso 1 1 calc R
C99 C 0.2219(4) 0.3925(3) -0.0854(2) 0.0853(18) Uani 1 1 d .
H99 H 0.2097 0.3932 -0.1209 0.102 Uiso 1 1 calc R
C100 C 0.2846(4) 0.4290(3) -0.0779(3) 0.092(2) Uani 1 1 d .
H100 H 0.3170 0.4535 -0.1077 0.111 Uiso 1 1 calc R
C101 C 0.2990(3) 0.4288(3) -0.0259(2) 0.0809(17) Uani 1 1 d .
H101 H 0.3407 0.4547 -0.0194 0.097 Uiso 1 1 calc R
C102 C 0.2523(3) 0.3904(3) 0.0180(2) 0.0710(15) Uani 1 1 d .
H102 H 0.2640 0.3912 0.0534 0.085 Uiso 1 1 calc R
C103 C 0.0400(3) 0.3481(3) 0.08101(18) 0.0585(13) Uani 1 1 d .
C104 C 0.0001(3) 0.4082(2) 0.05130(19) 0.0527(13) Uani 1 1 d .
H104 H 0.0293 0.4268 0.0177 0.063 Uiso 1 1 calc R
C105 C -0.0812(3) 0.4424(3) 0.06889(19) 0.0571(13) Uani 1 1 d .
H105 H -0.1053 0.4837 0.0475 0.069 Uiso 1 1 calc R
C106 C -0.1261(4) 0.4166(3) 0.1167(2) 0.0803(17) Uani 1 1 d .
H106 H -0.1821 0.4384 0.1281 0.096 Uiso 1 1 calc R
C107 C -0.0877(4) 0.3577(3) 0.1481(2) 0.094(2) Uani 1 1 d .
H107 H -0.1175 0.3392 0.1815 0.112 Uiso 1 1 calc R
C108 C -0.0065(4) 0.3262(3) 0.1311(2) 0.095(2) Uani 1 1 d .
H108 H 0.0193 0.2878 0.1544 0.114 Uiso 1 1 calc R
C109 C 0.1928(3) 0.2856(3) 0.1121(2) 0.0668(15) Uani 1 1 d .
C110 C 0.1830(4) 0.3336(4) 0.1505(2) 0.110(2) Uani 1 1 d .
H110 H 0.1389 0.3727 0.1477 0.133 Uiso 1 1 calc R
C111 C 0.2356(4) 0.3261(4) 0.1927(2) 0.113(2) Uani 1 1 d .
H111 H 0.2293 0.3605 0.2157 0.136 Uiso 1 1 calc R
C112 C 0.2958(4) 0.2665(3) 0.1983(3) 0.110(2) Uani 1 1 d .
H112 H 0.3267 0.2564 0.2284 0.132 Uiso 1 1 calc R
C113 C 0.3108(4) 0.2228(3) 0.1613(3) 0.101(2) Uani 1 1 d .
H113 H 0.3569 0.1853 0.1632 0.121 Uiso 1 1 calc R
C114 C 0.2588(3) 0.2316(3) 0.1193(2) 0.0829(18) Uani 1 1 d .
H114 H 0.2703 0.1983 0.0950 0.099 Uiso 1 1 calc R
B2 B 0.4200(4) 0.3208(3) 0.4641(2) 0.0674(18) Uani 1 1 d .
C115 C 0.4499(3) 0.2360(3) 0.4856(2) 0.0704(16) Uani 1 1 d .
C116 C 0.5174(4) 0.2149(3) 0.5185(2) 0.100(2) Uani 1 1 d .
H116 H 0.5468 0.2499 0.5259 0.120 Uiso 1 1 calc R
C117 C 0.5416(5) 0.1454(4) 0.5399(3) 0.130(3) Uani 1 1 d .
H117 H 0.5860 0.1344 0.5622 0.156 Uiso 1 1 calc R
C118 C 0.5020(5) 0.0909(4) 0.5295(3) 0.119(3) Uani 1 1 d .
H118 H 0.5179 0.0434 0.5449 0.143 Uiso 1 1 calc R
C119 C 0.4384(5) 0.1090(3) 0.4956(3) 0.120(3) Uani 1 1 d .
H119 H 0.4106 0.0736 0.4871 0.144 Uiso 1 1 calc R
C120 C 0.4155(4) 0.1807(3) 0.4739(2) 0.0856(18) Uani 1 1 d .
H120 H 0.3738 0.1914 0.4497 0.103 Uiso 1 1 calc R
C121 C 0.3640(4) 0.3288(3) 0.4128(2) 0.0813(18) Uani 1 1 d .
C122 C 0.2801(4) 0.3113(3) 0.4238(2) 0.0883(19) Uani 1 1 d .
H122 H 0.2598 0.2947 0.4602 0.106 Uiso 1 1 calc R
C123 C 0.2242(5) 0.3164(3) 0.3852(3) 0.117(3) Uani 1 1 d .
H123 H 0.1677 0.3049 0.3950 0.140 Uiso 1 1 calc R
C124 C 0.2553(6) 0.3388(4) 0.3330(3) 0.144(4) Uani 1 1 d .
H124 H 0.2205 0.3387 0.3059 0.173 Uiso 1 1 calc R
C125 C 0.3293(6) 0.3602(4) 0.3179(3) 0.133(3) Uani 1 1 d .
H125 H 0.3448 0.3798 0.2815 0.160 Uiso 1 1 calc R
C126 C 0.3926(5) 0.3537(3) 0.3597(2) 0.108(2) Uani 1 1 d .
H126 H 0.4484 0.3661 0.3492 0.130 Uiso 1 1 calc R
C127 C 0.5097(3) 0.3573(3) 0.44270(19) 0.0652(15) Uani 1 1 d .
C128 C 0.5775(4) 0.3238(3) 0.4118(3) 0.103(2) Uani 1 1 d .
H128 H 0.5730 0.2791 0.4034 0.124 Uiso 1 1 calc R
C129 C 0.6557(5) 0.3542(4) 0.3917(3) 0.116(2) Uani 1 1 d .
H129 H 0.7015 0.3299 0.3704 0.139 Uiso 1 1 calc R
C130 C 0.6621(4) 0.4190(3) 0.4040(2) 0.0782(17) Uani 1 1 d .
H130 H 0.7130 0.4396 0.3919 0.094 Uiso 1 1 calc R
C131 C 0.5948(3) 0.4536(3) 0.43380(18) 0.0595(14) Uani 1 1 d .
H131 H 0.5990 0.4983 0.4424 0.071 Uiso 1 1 calc R
C132 C 0.5196(3) 0.4236(2) 0.45165(17) 0.0534(13) Uani 1 1 d .
H132 H 0.4731 0.4499 0.4708 0.064 Uiso 1 1 calc R
C133 C 0.3609(4) 0.3592(3) 0.5108(2) 0.0713(17) Uani 1 1 d .
C134 C 0.3014(3) 0.4210(3) 0.4971(2) 0.0740(16) Uani 1 1 d .
H134 H 0.3001 0.4411 0.4604 0.089 Uiso 1 1 calc R
C135 C 0.2471(4) 0.4510(3) 0.5357(3) 0.094(2) Uani 1 1 d .
H135 H 0.2099 0.4927 0.5252 0.113 Uiso 1 1 calc R
C136 C 0.2433(4) 0.4239(4) 0.5901(3) 0.109(2) Uani 1 1 d .
H136 H 0.2020 0.4449 0.6159 0.131 Uiso 1 1 calc R
C137 C 0.2991(4) 0.3672(4) 0.6054(2) 0.097(2) Uani 1 1 d .
H137 H 0.2994 0.3487 0.6425 0.116 Uiso 1 1 calc R
C138 C 0.3577(4) 0.3353(3) 0.5655(2) 0.0855(18) Uani 1 1 d .
H138 H 0.3969 0.2954 0.5771 0.103 Uiso 1 1 calc R

loop_
_atom_site_aniso_label
_atom_site_aniso_U_11
_atom_site_aniso_U_22
_atom_site_aniso_U_33
_atom_site_aniso_U_23
_atom_site_aniso_U_13
_atom_site_aniso_U_12
Cu1 0.0363(3) 0.0537(4) 0.0476(4) 0.0029(3) -0.0146(3) -0.0047(3)
Cu2 0.0376(3) 0.0539(4) 0.0415(3) 0.0020(3) -0.0156(3) -0.0096(3)
N1 0.035(2) 0.058(3) 0.052(2) 0.000(2) -0.0184(19) -0.010(2)
N2 0.045(2) 0.055(3) 0.045(2) -0.015(2) -0.0196(19) 0.0000(19)
N3 0.052(3) 0.067(3) 0.045(3) -0.011(2) -0.012(2) -0.011(2)
N4 0.059(3) 0.063(3) 0.053(3) -0.014(2) -0.026(2) -0.012(2)
N5 0.042(2) 0.049(2) 0.033(2) 0.0050(19) -0.0046(18) -0.0071(19)
N6 0.039(2) 0.062(3) 0.038(2) 0.003(2) -0.0134(19) -0.0082(19)
N7 0.051(3) 0.049(3) 0.059(3) 0.005(2) -0.012(2) -0.003(2)
N8 0.042(2) 0.053(3) 0.056(3) 0.005(2) -0.018(2) 0.003(2)
N9 0.038(2) 0.050(2) 0.052(2) 0.011(2) -0.0235(19) -0.0205(19)
N10 0.046(2) 0.056(3) 0.038(2) 0.0123(19) -0.0176(19) -0.0146(19)
N11 0.054(3) 0.062(3) 0.049(3) 0.003(2) -0.023(2) -0.008(2)
N12 0.060(3) 0.056(3) 0.045(3) 0.001(2) -0.032(2) -0.008(2)
C1 0.061(3) 0.042(3) 0.039(3) -0.005(2) -0.017(3) 0.004(3)
C2 0.042(3) 0.049(3) 0.043(3) -0.014(2) -0.019(2) 0.003(2)
C3 0.106(5) 0.062(4) 0.065(4) -0.022(3) -0.036(4) -0.014(3)
C4 0.072(4) 0.088(4) 0.061(4) -0.010(4) -0.025(3) -0.025(3)
C5 0.062(3) 0.063(4) 0.054(3) -0.015(3) -0.011(3) -0.008(3)
C6 0.091(4) 0.068(4) 0.047(3) -0.010(3) -0.019(3) -0.010(3)
C7 0.125(6) 0.092(5) 0.070(4) -0.006(4) -0.004(4) -0.038(4)
C8 0.131(7) 0.140(7) 0.074(5) -0.019(5) 0.032(5) -0.050(5)
C9 0.093(5) 0.167(7) 0.072(5) -0.016(5) 0.031(4) -0.018(5)
C10 0.079(4) 0.093(5) 0.066(4) -0.027(3) -0.009(3) 0.007(4)
C11 0.048(3) 0.068(4) 0.047(3) -0.006(3) -0.011(3) -0.018(3)
C12 0.041(3) 0.108(5) 0.071(4) -0.005(3) -0.006(3) -0.016(3)
C13 0.066(4) 0.113(6) 0.139(6) -0.030(5) -0.003(4) -0.028(4)
C14 0.104(6) 0.116(6) 0.104(5) 0.000(5) -0.006(4) -0.036(5)
C15 0.111(6) 0.094(5) 0.087(5) -0.007(4) -0.027(4) -0.023(4)
C16 0.069(4) 0.079(4) 0.055(3) -0.001(3) -0.007(3) -0.016(3)
C17 0.043(3) 0.059(4) 0.057(3) -0.019(3) -0.008(3) 0.001(3)
C18 0.053(3) 0.057(4) 0.076(4) -0.015(3) -0.017(3) -0.001(3)
C19 0.089(5) 0.067(4) 0.121(5) -0.028(4) -0.042(4) 0.009(4)
C20 0.042(3) 0.099(5) 0.117(5) -0.053(4) -0.004(3) 0.018(3)
C21 0.053(4) 0.072(4) 0.107(5) -0.025(4) 0.002(3) -0.005(3)
C22 0.053(3) 0.070(4) 0.078(4) -0.024(3) 0.001(3) -0.006(3)
C23 0.076(5) 0.118(6) 0.222(9) -0.069(6) 0.030(5) 0.011(4)
C24 0.030(3) 0.050(3) 0.069(4) -0.017(3) -0.017(3) 0.000(2)
C25 0.034(3) 0.075(4) 0.057(3) -0.018(3) -0.012(3) 0.001(2)
C26 0.040(3) 0.086(4) 0.086(4) -0.031(3) -0.009(3) -0.001(3)
C27 0.045(3) 0.088(4) 0.087(4) -0.031(4) -0.035(3) 0.020(3)
C28 0.055(4) 0.079(4) 0.090(4) -0.023(3) -0.042(3) 0.011(3)
C29 0.049(3) 0.074(4) 0.047(3) -0.020(3) -0.018(3) 0.002(3)
C30 0.053(4) 0.139(6) 0.172(7) -0.067(5) -0.062(4) 0.025(4)
C31 0.033(3) 0.052(3) 0.041(3) 0.006(3) -0.022(2) -0.006(2)
C32 0.045(3) 0.042(3) 0.047(3) 0.004(2) -0.006(2) -0.004(2)
C33 0.059(4) 0.049(3) 0.097(4) 0.019(3) -0.013(3) -0.005(3)
C34 0.047(3) 0.053(4) 0.081(4) 0.012(3) -0.011(3) 0.002(3)
C35 0.041(3) 0.060(4) 0.091(4) -0.004(3) -0.012(3) 0.002(3)
C36 0.067(4) 0.066(4) 0.102(5) 0.011(3) 0.016(4) -0.004(3)
C37 0.052(4) 0.091(5) 0.146(6) -0.005(5) 0.022(4) -0.007(3)
C38 0.054(4) 0.095(5) 0.212(9) -0.044(6) 0.003(5) -0.011(4)
C39 0.050(4) 0.107(5) 0.162(7) -0.017(5) -0.009(4) -0.025(4)
C40 0.046(3) 0.078(4) 0.109(5) 0.004(4) -0.007(3) -0.018(3)
C41 0.035(3) 0.071(4) 0.061(3) 0.006(3) -0.014(3) -0.006(2)
C42 0.048(3) 0.099(4) 0.078(4) -0.020(3) -0.028(3) 0.013(3)
C43 0.054(4) 0.096(5) 0.162(6) -0.036(5) -0.047(4) -0.002(3)
C44 0.045(4) 0.122(6) 0.131(6) 0.000(5) -0.019(4) -0.016(4)
C45 0.051(4) 0.143(6) 0.098(5) 0.026(4) 0.006(4) -0.016(4)
C46 0.042(3) 0.101(4) 0.068(4) -0.007(3) 0.002(3) -0.009(3)
C47 0.048(3) 0.059(3) 0.042(3) -0.003(3) -0.006(3) 0.004(3)
C48 0.054(3) 0.066(4) 0.063(4) 0.009(3) 0.004(3) 0.002(3)
C49 0.055(3) 0.075(4) 0.061(4) -0.004(3) 0.011(3) 0.005(3)
C50 0.098(5) 0.059(4) 0.044(3) 0.003(3) 0.003(3) 0.003(3)
C51 0.074(4) 0.066(4) 0.039(3) 0.000(3) -0.013(3) 0.012(3)
C52 0.050(3) 0.069(4) 0.051(3) -0.006(3) -0.011(3) 0.010(3)
C53 0.164(7) 0.096(5) 0.048(4) 0.014(3) 0.010(4) 0.014(4)
C54 0.045(3) 0.052(3) 0.034(3) -0.001(2) -0.008(2) -0.010(2)
C55 0.082(4) 0.083(4) 0.050(3) -0.010(3) -0.012(3) -0.040(3)
C56 0.127(6) 0.080(4) 0.059(4) -0.022(3) -0.024(4) -0.043(4)
C57 0.103(5) 0.104(5) 0.045(4) -0.020(4) 0.010(4) -0.014(4)
C58 0.080(4) 0.094(5) 0.063(4) -0.026(3) -0.007(3) -0.032(4)
C59 0.060(3) 0.070(4) 0.058(3) -0.010(3) -0.012(3) -0.022(3)
C60 0.152(7) 0.169(7) 0.081(5) -0.057(5) 0.003(5) -0.020(6)
C61 0.048(3) 0.049(3) 0.042(3) 0.000(2) -0.022(2) -0.009(2)
C62 0.051(3) 0.045(3) 0.054(3) 0.002(3) -0.023(3) -0.014(2)
C63 0.070(4) 0.068(4) 0.075(4) 0.009(3) -0.047(3) -0.002(3)
C64 0.084(4) 0.078(4) 0.061(4) 0.004(3) -0.042(4) -0.008(3)
C65 0.052(3) 0.070(4) 0.062(4) 0.005(3) -0.029(3) 0.001(3)
C66 0.054(4) 0.077(4) 0.089(4) 0.006(3) -0.027(3) -0.004(3)
C67 0.090(5) 0.071(5) 0.126(6) 0.000(4) -0.024(5) -0.003(4)
C68 0.105(6) 0.100(6) 0.091(5) -0.019(4) -0.015(4) 0.023(4)
C69 0.107(6) 0.080(5) 0.087(5) -0.002(4) -0.020(4) -0.005(4)
C70 0.088(4) 0.054(4) 0.070(4) 0.001(3) -0.026(3) -0.002(3)
C71 0.064(4) 0.063(4) 0.051(3) 0.004(3) -0.029(3) -0.010(3)
C72 0.089(4) 0.064(4) 0.066(4) -0.006(3) -0.012(3) -0.021(3)
C73 0.109(6) 0.088(5) 0.094(5) -0.016(4) 0.004(4) -0.030(4)
C74 0.104(6) 0.144(7) 0.105(6) -0.050(5) -0.010(5) -0.008(5)
C75 0.101(6) 0.142(7) 0.087(5) -0.018(5) 0.007(4) -0.055(5)
C76 0.088(4) 0.084(4) 0.055(3) -0.003(3) -0.011(3) -0.026(4)
C77 0.052(3) 0.046(3) 0.064(4) 0.009(3) -0.029(3) -0.012(2)
C78 0.041(3) 0.067(4) 0.066(3) 0.006(3) -0.007(3) -0.025(3)
C79 0.054(4) 0.074(4) 0.105(5) -0.005(4) -0.012(3) -0.013(3)
C80 0.056(4) 0.078(4) 0.122(6) -0.003(4) -0.022(4) -0.035(3)
C81 0.079(4) 0.091(5) 0.103(5) -0.011(4) -0.031(4) -0.042(4)
C82 0.068(4) 0.073(4) 0.074(4) -0.001(3) -0.018(3) -0.034(3)
C83 0.082(5) 0.142(7) 0.210(8) -0.058(6) -0.022(5) -0.064(5)
C84 0.053(3) 0.057(3) 0.043(3) 0.009(3) -0.018(3) -0.027(3)
C85 0.059(3) 0.052(3) 0.073(4) 0.016(3) -0.030(3) -0.019(3)
C86 0.101(5) 0.065(4) 0.091(4) 0.029(3) -0.050(4) -0.035(4)
C87 0.109(5) 0.066(4) 0.065(4) 0.019(3) -0.032(4) -0.044(4)
C88 0.076(4) 0.089(5) 0.059(4) 0.010(3) 0.003(3) -0.037(4)
C89 0.057(3) 0.067(4) 0.051(3) 0.001(3) -0.014(3) -0.013(3)
C90 0.149(6) 0.104(5) 0.076(4) 0.024(4) -0.026(4) -0.075(5)
B1 0.072(4) 0.072(4) 0.045(4) -0.013(3) -0.022(3) 0.006(3)
C91 0.094(5) 0.056(4) 0.048(3) 0.003(3) -0.034(3) 0.010(3)
C92 0.106(5) 0.086(5) 0.069(4) -0.020(4) -0.039(4) 0.017(4)
C93 0.172(8) 0.076(5) 0.086(5) -0.024(4) -0.065(5) 0.048(5)
C94 0.169(8) 0.084(6) 0.092(5) -0.006(4) -0.077(6) -0.012(6)
C95 0.133(7) 0.046(4) 0.112(6) 0.006(4) -0.061(5) -0.006(4)
C96 0.101(5) 0.056(4) 0.079(4) 0.009(3) -0.045(4) -0.002(3)
C97 0.069(4) 0.053(3) 0.056(4) -0.011(3) -0.025(3) 0.014(3)
C98 0.068(4) 0.083(4) 0.066(4) -0.017(3) -0.017(3) 0.010(3)
C99 0.086(5) 0.095(5) 0.070(4) -0.011(4) -0.015(4) 0.005(4)
C100 0.068(4) 0.100(5) 0.092(5) -0.005(4) 0.000(4) 0.017(4)
C101 0.060(4) 0.063(4) 0.116(5) -0.006(4) -0.018(4) -0.001(3)
C102 0.060(4) 0.077(4) 0.075(4) -0.013(3) -0.013(3) -0.002(3)
C103 0.065(3) 0.064(4) 0.048(3) -0.003(3) -0.021(3) -0.003(3)
C104 0.059(3) 0.049(3) 0.055(3) -0.002(3) -0.028(3) -0.010(3)
C105 0.055(3) 0.060(3) 0.062(4) -0.022(3) -0.020(3) 0.001(3)
C106 0.081(4) 0.085(5) 0.073(4) -0.013(4) -0.005(4) -0.010(4)
C107 0.091(5) 0.098(5) 0.079(4) 0.006(4) 0.005(4) -0.009(4)
C108 0.101(5) 0.090(5) 0.078(5) 0.013(4) -0.013(4) 0.007(4)
C109 0.074(4) 0.064(4) 0.066(4) -0.019(3) -0.024(3) 0.004(3)
C110 0.104(5) 0.135(6) 0.097(5) -0.036(5) -0.050(4) 0.027(4)
C111 0.133(6) 0.130(7) 0.086(5) -0.011(4) -0.056(5) -0.013(5)
C112 0.114(6) 0.099(6) 0.125(6) -0.002(5) -0.083(5) 0.007(5)
C113 0.090(5) 0.065(4) 0.164(7) -0.029(4) -0.083(5) 0.015(3)
C114 0.068(4) 0.064(4) 0.129(5) -0.017(4) -0.050(4) -0.009(3)
B2 0.089(5) 0.070(5) 0.057(4) -0.011(4) -0.024(4) -0.033(4)
C115 0.087(4) 0.071(4) 0.060(4) -0.003(3) -0.015(3) -0.035(3)
C116 0.135(6) 0.077(5) 0.098(5) 0.013(4) -0.055(5) -0.029(4)
C117 0.142(7) 0.112(7) 0.134(7) 0.003(6) -0.054(6) -0.005(6)
C118 0.145(7) 0.076(6) 0.130(7) 0.008(5) -0.034(6) -0.011(5)
C119 0.138(7) 0.070(5) 0.159(7) -0.006(5) -0.036(6) -0.026(5)
C120 0.091(4) 0.073(5) 0.101(5) -0.013(4) -0.026(4) -0.023(4)
C121 0.136(6) 0.059(4) 0.059(4) -0.006(3) -0.027(4) -0.033(4)
C122 0.107(5) 0.073(4) 0.100(5) 0.001(3) -0.055(4) -0.032(4)
C123 0.154(7) 0.107(6) 0.114(6) -0.010(5) -0.084(6) -0.029(5)
C124 0.243(13) 0.123(7) 0.096(7) -0.003(6) -0.089(8) -0.060(7)
C125 0.236(11) 0.102(6) 0.068(5) 0.015(4) -0.042(7) -0.052(7)
C126 0.171(7) 0.100(5) 0.063(4) 0.002(4) -0.041(5) -0.036(5)
C127 0.085(4) 0.066(4) 0.052(3) -0.016(3) -0.009(3) -0.026(3)
C128 0.115(6) 0.080(5) 0.126(6) -0.034(4) 0.003(5) -0.042(4)
C129 0.124(6) 0.106(6) 0.123(6) -0.047(5) 0.025(5) -0.038(5)
C130 0.084(5) 0.087(5) 0.069(4) -0.013(4) -0.005(4) -0.030(4)
C131 0.076(4) 0.048(3) 0.058(3) 0.007(3) -0.030(3) -0.017(3)
C132 0.060(3) 0.054(3) 0.050(3) 0.009(3) -0.032(3) -0.016(3)
C133 0.090(4) 0.088(5) 0.053(4) 0.002(3) -0.024(3) -0.059(4)
C134 0.063(4) 0.090(5) 0.075(4) -0.017(4) -0.012(4) -0.019(3)
C135 0.082(5) 0.096(5) 0.117(6) -0.028(5) -0.021(5) -0.028(4)
C136 0.089(6) 0.136(8) 0.121(7) -0.040(6) 0.006(5) -0.070(5)
C137 0.098(6) 0.136(7) 0.069(5) -0.013(5) -0.015(5) -0.053(5)
C138 0.095(5) 0.091(5) 0.078(5) -0.008(4) -0.010(4) -0.045(4)

loop_
_atom_type_symbol
_atom_type_description
_atom_type_scat_dispersion_real
_atom_type_scat_dispersion_imag
_atom_type_scat_source
C C 0.0033 0.0016 'International Tables Vol C Tables 4.2.6.8 and 6.1.1.4'
H H 0.0000 0.0000 'International Tables Vol C Tables 4.2.6.8 and 6.1.1.4'
B B 0.0013 0.0007 'International Tables Vol C Tables 4.2.6.8 and 6.1.1.4'
N N 0.0061 0.0033 'International Tables Vol C Tables 4.2.6.8 and 6.1.1.4'
Cu Cu 0.3201 1.2651 'International Tables Vol C Tables 4.2.6.8 and 6.1.1.4'

loop_
_geom_angle_atom_site_label_1
_geom_angle_atom_site_label_2
_geom_angle_atom_site_label_3
_geom_angle
N9 Cu1 N5 118.83(15)
N9 Cu1 N1 120.58(14)
N5 Cu1 N1 118.63(14)
N9 Cu1 Cu2 84.47(10)
N5 Cu1 Cu2 84.82(10)
N1 Cu1 Cu2 86.73(11)
N2 Cu2 N10 117.33(15)
N2 Cu2 N6 120.39(14)
N10 Cu2 N6 119.95(15)
N2 Cu2 Cu1 84.57(11)
N10 Cu2 Cu1 85.06(10)
N6 Cu2 Cu1 85.10(11)
C1 N1 C17 122.7(4)
C1 N1 Cu1 115.5(3)
C17 N1 Cu1 121.8(3)
C1 N2 C24 120.6(4)
C1 N2 Cu2 120.3(3)
C24 N2 Cu2 118.4(3)
C2 N3 C3 107.8(4)
C2 N3 C5 128.4(4)
C3 N3 C5 123.6(4)
C2 N4 C4 108.6(4)
C2 N4 C11 128.7(4)
C4 N4 C11 122.6(4)
C31 N5 C47 122.5(4)
C31 N5 Cu1 116.6(3)
C47 N5 Cu1 121.0(3)
C31 N6 C54 122.6(4)
C31 N6 Cu2 117.0(3)
C54 N6 Cu2 119.9(3)
C32 N7 C33 108.2(4)
C32 N7 C35 127.7(4)
C33 N7 C35 124.1(4)
C32 N8 C34 109.1(4)
C32 N8 C41 128.0(4)
C34 N8 C41 122.9(4)
C61 N9 C77 121.7(4)
C61 N9 Cu1 117.1(3)
C77 N9 Cu1 121.3(3)
C61 N10 C84 121.6(4)
C61 N10 Cu2 118.1(3)
C84 N10 Cu2 119.3(3)
C62 N11 C63 108.0(4)
C62 N11 C65 128.4(4)
C63 N11 C65 123.5(4)
C62 N12 C64 109.4(5)
C62 N12 C71 128.3(4)
C64 N12 C71 122.3(4)
N2 C1 N1 119.6(4)
N2 C1 C2 121.1(4)
N1 C1 C2 119.3(4)
N3 C2 N4 108.2(4)
N3 C2 C1 126.2(4)
N4 C2 C1 125.5(4)
C4 C3 N3 107.1(5)
C4 C3 H3 126.5
N3 C3 H3 126.5
C3 C4 N4 108.2(5)
C3 C4 H4 125.9
N4 C4 H4 125.9
N3 C5 C10 111.5(4)
N3 C5 C6 112.0(4)
C10 C5 C6 108.2(4)
N3 C5 H5 108.4
C10 C5 H5 108.4
C6 C5 H5 108.4
C7 C6 C5 111.2(5)
C7 C6 H6A 109.4
C5 C6 H6A 109.4
C7 C6 H6B 109.4
C5 C6 H6B 109.4
H6A C6 H6B 108.0
C6 C7 C8 111.1(5)
C6 C7 H7A 109.4
C8 C7 H7A 109.4
C6 C7 H7B 109.4
C8 C7 H7B 109.4
H7A C7 H7B 108.0
C9 C8 C7 111.2(5)
C9 C8 H8A 109.4
C7 C8 H8A 109.4
C9 C8 H8B 109.4
C7 C8 H8B 109.4
H8A C8 H8B 108.0
C10 C9 C8 110.4(6)
C10 C9 H9A 109.6
C8 C9 H9A 109.6
C10 C9 H9B 109.6
C8 C9 H9B 109.6
H9A C9 H9B 108.1
C9 C10 C5 111.7(5)
C9 C10 H10A 109.3
C5 C10 H10A 109.3
C9 C10 H10B 109.3
C5 C10 H10B 109.3
H10A C10 H10B 107.9
N4 C11 C16 111.6(4)
N4 C11 C12 108.1(4)
C16 C11 C12 111.5(4)
N4 C11 H11 108.5
C16 C11 H11 108.5
C12 C11 H11 108.5
C13 C12 C11 110.5(5)
C13 C12 H12 124.7
C11 C12 H12 124.7
C12 C13 C14 110.8(5)
C12 C13 H13A 109.5
C14 C13 H13A 109.5
C12 C13 H13B 109.5
C14 C13 H13B 109.5
H13A C13 H13B 108.1
C13 C14 C15 110.0(5)
C13 C14 H14A 109.7
C15 C14 H14A 109.7
C13 C14 H14B 109.7
C15 C14 H14B 109.7
H14A C14 H14B 108.2
C16 C15 C14 110.4(5)
C16 C15 H15A 109.6
C14 C15 H15A 109.6
C16 C15 H15B 109.6
C14 C15 H15B 109.6
H15A C15 H15B 108.1
C15 C16 C11 111.1(5)
C15 C16 H16A 109.4
C11 C16 H16A 109.4
C15 C16 H16B 109.4
C11 C16 H16B 109.4
H16A C16 H16B 108.0
N1 C17 C18 124.0(5)
N1 C17 C22 116.7(5)
C18 C17 C22 119.0(5)
C17 C18 C19 119.0(5)
C17 C18 H18 120.5
C19 C18 H18 120.5
C18 C19 C20 119.9(6)
C18 C19 H19 120.1
C20 C19 H19 120.1
C21 C20 C19 119.8(5)
C21 C20 C23 122.5(6)
C19 C20 C23 117.5(6)
C20 C21 C22 120.7(6)
C20 C21 H21 119.7
C22 C21 H21 119.7
C17 C22 C21 121.1(5)
C17 C22 H22 119.4
C21 C22 H22 119.4
C20 C23 H23A 109.5
C20 C23 H23B 109.5
H23A C23 H23B 109.5
C20 C23 H23C 109.5
H23A C23 H23C 109.5
H23B C23 H23C 109.5
C25 C24 C29 119.5(4)
C25 C24 N2 118.7(4)
C29 C24 N2 121.7(4)
C24 C25 C26 119.3(5)
C24 C25 H25 120.3
C26 C25 H25 120.3
C27 C26 C25 122.2(5)
C27 C26 H26 118.9
C25 C26 H26 118.9
C26 C27 C28 118.2(5)
C26 C27 C30 122.1(6)
C28 C27 C30 119.7(6)
C27 C28 C29 121.7(5)
C27 C28 H28 119.1
C29 C28 H28 119.1
C24 C29 C28 118.9(5)
C24 C29 H29 120.5
C28 C29 H29 120.5
C27 C30 H30A 109.5
C27 C30 H30B 109.5
H30A C30 H30B 109.5
C27 C30 H30C 109.5
H30A C30 H30C 109.5
H30B C30 H30C 109.5
N5 C31 N6 121.0(4)
N5 C31 C32 120.3(4)
N6 C31 C32 118.7(4)
N7 C32 N8 108.2(4)
N7 C32 C31 125.8(4)
N8 C32 C31 125.9(4)
C34 C33 N7 106.8(4)
C34 C33 H33 126.6
N7 C33 H33 126.6
C33 C34 N8 107.7(4)
C33 C34 H34 126.2
N8 C34 H34 126.2
N7 C35 C40 110.4(4)
N7 C35 C36 110.1(4)
C40 C35 C36 109.6(4)
N7 C35 H35 108.9
C40 C35 H35 108.9
C36 C35 H35 108.9
C37 C36 C35 110.2(5)
C37 C36 H36A 109.6
C35 C36 H36A 109.6
C37 C36 H36B 109.6
C35 C36 H36B 109.6
H36A C36 H36B 108.1
C38 C37 C36 111.0(5)
C38 C37 H37A 109.4
C36 C37 H37A 109.4
C38 C37 H37B 109.4
C36 C37 H37B 109.4
H37A C37 H37B 108.0
C37 C38 C39 111.3(5)
C37 C38 H38A 109.4
C39 C38 H38A 109.4
C37 C38 H38B 109.4
C39 C38 H38B 109.4
H38A C38 H38B 108.0
C40 C39 C38 108.7(5)
C40 C39 H39A 109.9
C38 C39 H39A 109.9
C40 C39 H39B 109.9
C38 C39 H39B 109.9
H39A C39 H39B 108.3
C35 C40 C39 110.4(5)
C35 C40 H40A 109.6
C39 C40 H40A 109.6
C35 C40 H40B 109.6
C39 C40 H40B 109.6
H40A C40 H40B 108.1
N8 C41 C46 110.2(4)
N8 C41 C42 109.2(4)
C46 C41 C42 112.0(4)
N8 C41 H41 108.5
C46 C41 H41 108.5
C42 C41 H41 108.5
C43 C42 C41 109.2(4)
C43 C42 H42A 109.8
C41 C42 H42A 109.8
C43 C42 H42B 109.8
C41 C42 H42B 109.8
H42A C42 H42B 108.3
C44 C43 C42 109.5(5)
C44 C43 H43A 109.8
C42 C43 H43A 109.8
C44 C43 H43B 109.8
C42 C43 H43B 109.8
H43A C43 H43B 108.2
C43 C44 C45 111.0(5)
C43 C44 H44A 109.4
C45 C44 H44A 109.4
C43 C44 H44B 109.4
C45 C44 H44B 109.4
H44A C44 H44B 108.0
C46 C45 C44 110.9(4)
C46 C45 H45A 109.5
C44 C45 H45A 109.5
C46 C45 H45B 109.5
C44 C45 H45B 109.5
H45A C45 H45B 108.0
C41 C46 C45 108.8(5)
C41 C46 H46A 109.9
C45 C46 H46A 109.9
C41 C46 H46B 109.9
C45 C46 H46B 109.9
H46A C46 H46B 108.3
C52 C47 N5 125.7(4)
C52 C47 C48 115.1(4)
N5 C47 C48 119.1(4)
C49 C48 C47 122.7(5)
C49 C48 H48 118.6
C47 C48 H48 118.6
C48 C49 C50 120.5(5)
C48 C49 H49 119.8
C50 C49 H49 119.8
C51 C50 C49 117.1(4)
C51 C50 C53 122.8(5)
C49 C50 C53 120.0(5)
C52 C51 C50 122.7(5)
C52 C51 H51 118.6
C50 C51 H51 118.6
C51 C52 C47 121.8(5)
C51 C52 H52 119.1
C47 C52 H52 119.1
C50 C53 H53A 109.5
C50 C53 H53B 109.5
H53A C53 H53B 109.5
C50 C53 H53C 109.5
H53A C53 H53C 109.5
H53B C53 H53C 109.5
C59 C54 C55 116.8(5)
C59 C54 N6 120.1(4)
C55 C54 N6 122.9(5)
C56 C55 C54 121.1(5)
C56 C55 H55 119.4
C54 C55 H55 119.4
C55 C56 C57 121.0(5)
C55 C56 H56 119.5
C57 C56 H56 119.5
C58 C57 C56 118.5(5)
C58 C57 C60 124.6(6)
C56 C57 C60 116.9(6)
C57 C58 C59 119.9(6)
C57 C58 H58 120.1
C59 C58 H58 120.1
C54 C59 C58 122.5(5)
C54 C59 H59 118.7
C58 C59 H59 118.7
C57 C60 H60A 109.5
C57 C60 H60B 109.5
H60A C60 H60B 109.5
C57 C60 H60C 109.5
H60A C60 H60C 109.5
H60B C60 H60C 109.5
N9 C61 N10 118.5(4)
N9 C61 C62 122.0(4)
N10 C61 C62 119.5(4)
N12 C62 N11 108.3(4)
N12 C62 C61 127.4(4)
N11 C62 C61 124.2(4)
C64 C63 N11 107.9(5)
C64 C63 H63 126.1
N11 C63 H63 126.1
C63 C64 N12 106.5(5)
C63 C64 H64 126.8
N12 C64 H64 126.8
N11 C65 C70 111.4(4)
N11 C65 C66 110.4(4)
C70 C65 C66 112.2(4)
N11 C65 H65 107.5
C70 C65 H65 107.5
C66 C65 H65 107.5
C67 C66 C65 110.0(5)
C67 C66 H66A 109.7
C65 C66 H66A 109.7
C67 C66 H66B 109.7
C65 C66 H66B 109.7
H66A C66 H66B 108.2
C66 C67 C68 110.2(5)
C66 C67 H67A 109.6
C68 C67 H67A 109.6
C66 C67 H67B 109.6
C68 C67 H67B 109.6
H67A C67 H67B 108.1
C69 C68 C67 112.3(5)
C69 C68 H68A 109.1
C67 C68 H68A 109.1
C69 C68 H68B 109.1
C67 C68 H68B 109.1
H68A C68 H68B 107.9
C68 C69 C70 111.8(5)
C68 C69 H69A 109.3
C70 C69 H69A 109.3
C68 C69 H69B 109.3
C70 C69 H69B 109.3
H69A C69 H69B 107.9
C65 C70 C69 110.1(4)
C65 C70 H70A 109.6
C69 C70 H70A 109.6
C65 C70 H70B 109.6
C69 C70 H70B 109.6
H70A C70 H70B 108.2
N12 C71 C72 111.4(4)
N12 C71 C76 111.0(4)
C72 C71 C76 111.0(4)
N12 C71 H71 107.7
C72 C71 H71 107.7
C76 C71 H71 107.7
C71 C72 C73 110.1(5)
C71 C72 H72A 109.6
C73 C72 H72A 109.6
C71 C72 H72B 109.6
C73 C72 H72B 109.6
H72A C72 H72B 108.2
C74 C73 C72 110.1(5)
C74 C73 H73A 109.6
C72 C73 H73A 109.6
C74 C73 H73B 109.6
C72 C73 H73B 109.6
H73A C73 H73B 108.2
C73 C74 C75 110.6(5)
C73 C74 H74A 109.5
C75 C74 H74A 109.5
C73 C74 H74B 109.5
C75 C74 H74B 109.5
H74A C74 H74B 108.1
C76 C75 C74 112.5(5)
C76 C75 H75A 109.1
C74 C75 H75A 109.1
C76 C75 H75B 109.1
C74 C75 H75B 109.1
H75A C75 H75B 107.8
C75 C76 C71 110.8(5)
C75 C76 H76A 109.5
C71 C76 H76A 109.5
C75 C76 H76B 109.5
C71 C76 H76B 109.5
H76A C76 H76B 108.1
C82 C77 C78 118.6(4)
C82 C77 N9 124.6(5)
C78 C77 N9 116.8(5)
C77 C78 C79 120.9(5)
C77 C78 H78 119.5
C79 C78 H78 119.5
C80 C79 C78 119.5(5)
C80 C79 H79 120.3
C78 C79 H79 120.3
C81 C80 C79 120.0(5)
C81 C80 C83 120.8(6)
C79 C80 C83 119.1(6)
C80 C81 C82 120.6(6)
C80 C81 H81 119.7
C82 C81 H81 119.7
C77 C82 C81 120.3(5)
C77 C82 H82 119.8
C81 C82 H82 119.8
C80 C83 H83A 109.5
C80 C83 H83B 109.5
H83A C83 H83B 109.5
C80 C83 H83C 109.5
H83A C83 H83C 109.5
H83B C83 H83C 109.5
C89 C84 C85 119.6(4)
C89 C84 N10 117.2(4)
C85 C84 N10 123.1(4)
C86 C85 C84 120.0(5)
C86 C85 H85 120.0
C84 C85 H85 120.0
C85 C86 C87 120.2(5)
C85 C86 H86 119.9
C87 C86 H86 119.9
C88 C87 C86 118.5(5)
C88 C87 C90 123.2(6)
C86 C87 C90 118.3(6)
C87 C88 C89 121.9(5)
C87 C88 H88 119.0
C89 C88 H88 119.0
C84 C89 C88 119.6(5)
C84 C89 H89 120.2
C88 C89 H89 120.2
C87 C90 H90A 109.5
C87 C90 H90B 109.5
H90A C90 H90B 109.5
C87 C90 H90C 109.5
H90A C90 H90C 109.5
H90B C90 H90C 109.5
C97 B1 C103 112.3(4)
C97 B1 C109 107.4(4)
C103 B1 C109 110.7(4)
C97 B1 C91 108.1(4)
C103 B1 C91 108.3(5)
C109 B1 C91 110.1(4)
C92 C91 C96 114.9(6)
C92 C91 B1 122.8(6)
C96 C91 B1 122.2(5)
C91 C92 C93 123.1(7)
C91 C92 H92 118.5
C93 C92 H92 118.5
C92 C93 C94 118.2(7)
C92 C93 H93 120.9
C94 C93 H93 120.9
C95 C94 C93 119.2(8)
C95 C94 H94 120.4
C93 C94 H94 120.4
C94 C95 C96 122.5(8)
C94 C95 H95 118.7
C96 C95 H95 118.7
C95 C96 C91 122.2(6)
C95 C96 H96 118.9
C91 C96 H96 118.9
C98 C97 C102 114.4(5)
C98 C97 B1 121.9(5)
C102 C97 B1 123.7(5)
C97 C98 C99 122.5(6)
C97 C98 H98 118.8
C99 C98 H98 118.8
C100 C99 C98 121.7(6)
C100 C99 H99 119.2
C98 C99 H99 119.2
C99 C100 C101 117.8(6)
C99 C100 H100 121.1
C101 C100 H100 121.1
C100 C101 C102 120.7(6)
C100 C101 H101 119.6
C102 C101 H101 119.6
C101 C102 C97 122.8(5)
C101 C102 H102 118.6
C97 C102 H102 118.6
C104 C103 C108 114.5(5)
C104 C103 B1 125.0(5)
C108 C103 B1 120.5(5)
C103 C104 C105 122.9(5)
C103 C104 H104 118.6
C105 C104 H104 118.6
C106 C105 C104 120.4(5)
C106 C105 H105 119.8
C104 C105 H105 119.8
C105 C106 C107 118.4(6)
C105 C106 H106 120.8
C107 C106 H106 120.8
C108 C107 C106 120.5(6)
C108 C107 H107 119.8
C106 C107 H107 119.8
C107 C108 C103 123.2(6)
C107 C108 H108 118.4
C103 C108 H108 118.4
C114 C109 C110 113.1(5)
C114 C109 B1 127.5(5)
C110 C109 B1 119.0(5)
C111 C110 C109 124.2(6)
C111 C110 H110 117.9
C109 C110 H110 117.9
C112 C111 C110 117.2(7)
C112 C111 H111 121.4
C110 C111 H111 121.4
C113 C112 C111 120.2(6)
C113 C112 H112 119.9
C111 C112 H112 119.9
C112 C113 C114 121.3(6)
C112 C113 H113 119.4
C114 C113 H113 119.4
C109 C114 C113 123.5(6)
C109 C114 H114 118.2
C113 C114 H114 118.2
C133 B2 C115 111.7(5)
C133 B2 C121 108.0(5)
C115 B2 C121 109.5(4)
C133 B2 C127 111.2(4)
C115 B2 C127 107.1(5)
C121 B2 C127 109.3(4)
C120 C115 C116 114.2(5)
C120 C115 B2 125.6(5)
C116 C115 B2 120.3(5)
C117 C116 C115 122.7(6)
C117 C116 H116 118.6
C115 C116 H116 118.6
C116 C117 C118 121.4(7)
C116 C117 H117 119.3
C118 C117 H117 119.3
C119 C118 C117 117.6(7)
C119 C118 H118 121.2
C117 C118 H118 121.2
C118 C119 C120 119.6(7)
C118 C119 H119 120.2
C120 C119 H119 120.2
C115 C120 C119 124.3(6)
C115 C120 H120 117.8
C119 C120 H120 117.8
C126 C121 C122 116.7(6)
C126 C121 B2 124.8(6)
C122 C121 B2 118.4(5)
C123 C122 C121 125.3(6)
C123 C122 H122 117.3
C121 C122 H122 117.3
C124 C123 C122 116.5(8)
C124 C123 H123 121.8
C122 C123 H123 121.8
C125 C124 C123 124.2(9)
C125 C124 H124 117.9
C123 C124 H124 117.9
C124 C125 C126 119.8(7)
C124 C125 H125 120.1
C126 C125 H125 120.1
C121 C126 C125 117.2(7)
C121 C126 H126 121.4
C125 C126 H126 121.4
C128 C127 C132 115.5(5)
C128 C127 B2 120.8(5)
C132 C127 B2 123.7(5)
C127 C128 C129 122.4(6)
C127 C128 H128 118.8
C129 C128 H128 118.8
C130 C129 C128 118.7(6)
C130 C129 H129 120.6
C128 C129 H129 120.6
C131 C130 C129 119.5(6)
C131 C130 H130 120.2
C129 C130 H130 120.2
C130 C131 C132 120.4(5)
C130 C131 H131 119.8
C132 C131 H131 119.8
C127 C132 C131 123.3(5)
C127 C132 H132 118.3
C131 C132 H132 118.3
C138 C133 C134 114.3(6)
C138 C133 B2 125.3(6)
C134 C133 B2 120.2(5)
C135 C134 C133 120.9(6)
C135 C134 H134 119.6
C133 C134 H134 119.6
C134 C135 C136 123.1(7)
C134 C135 H135 118.5
C136 C135 H135 118.5
C137 C136 C135 118.6(8)
C137 C136 H136 120.7
C135 C136 H136 120.7
C136 C137 C138 119.2(7)
C136 C137 H137 120.4
C138 C137 H137 120.4
C133 C138 C137 123.7(7)
C133 C138 H138 118.1
C137 C138 H138 118.1

loop_
_geom_bond_atom_site_label_1
_geom_bond_atom_site_label_2
_geom_bond_distance
Cu1 N9 1.978(3)
Cu1 N5 1.985(3)
Cu1 N1 1.988(4)
Cu1 Cu2 2.4290(8)
Cu2 N2 1.969(4)
Cu2 N10 1.969(3)
Cu2 N6 1.975(4)
N1 C1 1.356(5)
N1 C17 1.380(5)
N2 C1 1.327(5)
N2 C24 1.432(5)
N3 C2 1.328(5)
N3 C3 1.395(6)
N3 C5 1.461(6)
N4 C2 1.344(5)
N4 C4 1.356(6)
N4 C11 1.479(5)
N5 C31 1.317(5)
N5 C47 1.402(5)
N6 C31 1.330(5)
N6 C54 1.393(5)
N7 C32 1.321(5)
N7 C33 1.385(5)
N7 C35 1.479(6)
N8 C32 1.330(5)
N8 C34 1.350(5)
N8 C41 1.494(5)
N9 C61 1.339(5)
N9 C77 1.413(5)
N10 C61 1.344(5)
N10 C84 1.419(5)
N11 C62 1.368(5)
N11 C63 1.371(6)
N11 C65 1.469(6)
N12 C62 1.316(5)
N12 C64 1.393(6)
N12 C71 1.455(6)
C1 C2 1.488(6)
C3 C4 1.331(7)
C3 H3 0.9400
C4 H4 0.9400
C5 C10 1.518(6)
C5 C6 1.524(6)
C5 H5 0.9900
C6 C7 1.506(7)
C6 H6A 0.9800
C6 H6B 0.9800
C7 C8 1.523(8)
C7 H7A 0.9800
C7 H7B 0.9800
C8 C9 1.496(8)
C8 H8A 0.9800
C8 H8B 0.9800
C9 C10 1.489(8)
C9 H9A 0.9800
C9 H9B 0.9800
C10 H10A 0.9800
C10 H10B 0.9800
C11 C16 1.495(6)
C11 C12 1.532(6)
C11 H11 0.9900
C12 C13 1.494(7)
C12 H12 0.9400
C13 C14 1.530(8)
C13 H13A 0.9800
C13 H13B 0.9800
C14 C15 1.581(8)
C14 H14A 0.9800
C14 H14B 0.9800
C15 C16 1.487(7)
C15 H15A 0.9800
C15 H15B 0.9800
C16 H16A 0.9800
C16 H16B 0.9800
C17 C18 1.380(6)
C17 C22 1.394(6)
C18 C19 1.415(7)
C18 H18 0.9400
C19 C20 1.425(8)
C19 H19 0.9400
C20 C21 1.323(7)
C20 C23 1.532(7)
C21 C22 1.400(7)
C21 H21 0.9400
C22 H22 0.9400
C23 H23A 0.9700
C23 H23B 0.9700
C23 H23C 0.9700
C24 C25 1.357(6)
C24 C29 1.391(6)
C25 C26 1.405(6)
C25 H25 0.9400
C26 C27 1.350(7)
C26 H26 0.9400
C27 C28 1.353(7)
C27 C30 1.523(7)
C28 C29 1.405(6)
C28 H28 0.9400
C29 H29 0.9400
C30 H30A 0.9700
C30 H30B 0.9700
C30 H30C 0.9700
C31 C32 1.519(6)
C33 C34 1.337(6)
C33 H33 0.9400
C34 H34 0.9400
C35 C40 1.514(7)
C35 C36 1.525(7)
C35 H35 0.9900
C36 C37 1.519(7)
C36 H36A 0.9800
C36 H36B 0.9800
C37 C38 1.508(8)
C37 H37A 0.9800
C37 H37B 0.9800
C38 C39 1.567(9)
C38 H38A 0.9800
C38 H38B 0.9800
C39 C40 1.536(7)
C39 H39A 0.9800
C39 H39B 0.9800
C40 H40A 0.9800
C40 H40B 0.9800
C41 C46 1.501(6)
C41 C42 1.539(6)
C41 H41 0.9900
C42 C43 1.523(7)
C42 H42A 0.9800
C42 H42B 0.9800
C43 C44 1.507(8)
C43 H43A 0.9800
C43 H43B 0.9800
C44 C45 1.533(8)
C44 H44A 0.9800
C44 H44B 0.9800
C45 C46 1.518(7)
C45 H45A 0.9800
C45 H45B 0.9800
C46 H46A 0.9800
C46 H46B 0.9800
C47 C52 1.393(6)
C47 C48 1.416(6)
C48 C49 1.350(6)
C48 H48 0.9400
C49 C50 1.409(7)
C49 H49 0.9400
C50 C51 1.363(7)
C50 C53 1.531(6)
C51 C52 1.360(6)
C51 H51 0.9400
C52 H52 0.9400
C53 H53A 0.9700
C53 H53B 0.9700
C53 H53C 0.9700
C54 C59 1.374(6)
C54 C55 1.387(6)
C55 C56 1.370(7)
C55 H55 0.9400
C56 C57 1.386(7)
C56 H56 0.9400
C57 C58 1.364(7)
C57 C60 1.512(8)
C58 C59 1.383(7)
C58 H58 0.9400
C59 H59 0.9400
C60 H60A 0.9700
C60 H60B 0.9700
C60 H60C 0.9700
C61 C62 1.479(6)
C63 C64 1.360(7)
C63 H63 0.9400
C64 H64 0.9400
C65 C70 1.508(6)
C65 C66 1.528(6)
C65 H65 0.9900
C66 C67 1.521(7)
C66 H66A 0.9800
C66 H66B 0.9800
C67 C68 1.524(8)
C67 H67A 0.9800
C67 H67B 0.9800
C68 C69 1.499(8)
C68 H68A 0.9800
C68 H68B 0.9800
C69 C70 1.543(7)
C69 H69A 0.9800
C69 H69B 0.9800
C70 H70A 0.9800
C70 H70B 0.9800
C71 C72 1.505(6)
C71 C76 1.514(6)
C71 H71 0.9900
C72 C73 1.550(7)
C72 H72A 0.9800
C72 H72B 0.9800
C73 C74 1.500(8)
C73 H73A 0.9800
C73 H73B 0.9800
C74 C75 1.550(8)
C74 H74A 0.9800
C74 H74B 0.9800
C75 C76 1.488(8)
C75 H75A 0.9800
C75 H75B 0.9800
C76 H76A 0.9800
C76 H76B 0.9800
C77 C82 1.375(6)
C77 C78 1.378(6)
C78 C79 1.387(7)
C78 H78 0.9400
C79 C80 1.377(8)
C79 H79 0.9400
C80 C81 1.352(8)
C80 C83 1.570(7)
C81 C82 1.389(7)
C81 H81 0.9400
C82 H82 0.9400
C83 H83A 0.9700
C83 H83B 0.9700
C83 H83C 0.9700
C84 C89 1.366(6)
C84 C85 1.392(6)
C85 C86 1.387(6)
C85 H85 0.9400
C86 C87 1.420(8)
C86 H86 0.9400
C87 C88 1.333(7)
C87 C90 1.503(7)
C88 C89 1.419(6)
C88 H88 0.9400
C89 H89 0.9400
C90 H90A 0.9700
C90 H90B 0.9700
C90 H90C 0.9700
B1 C97 1.630(8)
B1 C103 1.632(7)
B1 C109 1.634(7)
B1 C91 1.670(8)
C91 C92 1.396(7)
C91 C96 1.418(7)
C92 C93 1.403(8)
C92 H92 0.9400
C93 C94 1.424(10)
C93 H93 0.9400
C94 C95 1.330(9)
C94 H94 0.9400
C95 C96 1.368(7)
C95 H95 0.9400
C96 H96 0.9400
C97 C98 1.383(6)
C97 C102 1.399(7)
C98 C99 1.394(7)
C98 H98 0.9400
C99 C100 1.361(8)
C99 H99 0.9400
C100 C101 1.363(8)
C100 H100 0.9400
C101 C102 1.397(7)
C101 H101 0.9400
C102 H102 0.9400
C103 C104 1.381(6)
C103 C108 1.392(7)
C104 C105 1.388(6)
C104 H104 0.9400
C105 C106 1.356(6)
C105 H105 0.9400
C106 C107 1.378(7)
C106 H106 0.9400
C107 C108 1.364(7)
C107 H107 0.9400
C108 H108 0.9400
C109 C114 1.357(7)
C109 C110 1.425(7)
C110 C111 1.423(8)
C110 H110 0.9400
C111 C112 1.369(8)
C111 H111 0.9400
C112 C113 1.331(8)
C112 H112 0.9400
C113 C114 1.408(7)
C113 H113 0.9400
C114 H114 0.9400
B2 C133 1.590(8)
B2 C115 1.646(8)
B2 C121 1.650(8)
B2 C127 1.661(8)
C115 C120 1.368(7)
C115 C116 1.417(7)
C116 C117 1.371(8)
C116 H116 0.9400
C117 C118 1.392(9)
C117 H117 0.9400
C118 C119 1.381(9)
C118 H118 0.9400
C119 C120 1.407(8)
C119 H119 0.9400
C120 H120 0.9400
C121 C126 1.372(7)
C121 C122 1.396(8)
C122 C123 1.394(8)
C122 H122 0.9400
C123 C124 1.351(10)
C123 H123 0.9400
C124 C125 1.285(11)
C124 H124 0.9400
C125 C126 1.536(10)
C125 H125 0.9400
C126 H126 0.9400
C127 C128 1.362(7)
C127 C132 1.375(6)
C128 C129 1.440(8)
C128 H128 0.9400
C129 C130 1.363(7)
C129 H129 0.9400
C130 C131 1.353(7)
C130 H130 0.9400
C131 C132 1.385(6)
C131 H131 0.9400
C132 H132 0.9400
C133 C138 1.371(7)
C133 C134 1.420(7)
C134 C135 1.338(8)
C134 H134 0.9400
C135 C136 1.372(9)
C135 H135 0.9400
C136 C137 1.328(9)
C136 H136 0.9400
C137 C138 1.408(8)
C137 H137 0.9400
C138 H138 0.9400

loop_
_geom_torsion_atom_site_label_1
_geom_torsion_atom_site_label_2
_geom_torsion_atom_site_label_3
_geom_torsion_atom_site_label_4
_geom_torsion
N9 Cu1 Cu2 N2 -148.08(14)
N5 Cu1 Cu2 N2 92.24(15)
N1 Cu1 Cu2 N2 -26.91(14)
N9 Cu1 Cu2 N10 -29.97(14)
N5 Cu1 Cu2 N10 -149.66(15)
N1 Cu1 Cu2 N10 91.19(14)
N9 Cu1 Cu2 N6 90.71(14)
N5 Cu1 Cu2 N6 -28.97(15)
N1 Cu1 Cu2 N6 -148.12(14)
N9 Cu1 N1 C1 113.7(3)
N5 Cu1 N1 C1 -50.2(3)
Cu2 Cu1 N1 C1 32.1(3)
N9 Cu1 N1 C17 -66.8(4)
N5 Cu1 N1 C17 129.3(3)
Cu2 Cu1 N1 C17 -148.4(3)
N10 Cu2 N2 C1 -52.6(4)
N6 Cu2 N2 C1 110.0(3)
Cu1 Cu2 N2 C1 29.0(3)
N10 Cu2 N2 C24 137.2(3)
N6 Cu2 N2 C24 -60.2(4)
Cu1 Cu2 N2 C24 -141.3(3)
N9 Cu1 N5 C31 -46.8(4)
N1 Cu1 N5 C31 117.4(3)
Cu2 Cu1 N5 C31 34.0(3)
N9 Cu1 N5 C47 133.2(3)
N1 Cu1 N5 C47 -62.6(4)
Cu2 Cu1 N5 C47 -146.1(3)
N2 Cu2 N6 C31 -49.0(3)
N10 Cu2 N6 C31 113.2(3)
Cu1 Cu2 N6 C31 31.7(3)
N2 Cu2 N6 C54 138.6(3)
N10 Cu2 N6 C54 -59.2(4)
Cu1 Cu2 N6 C54 -140.6(3)
N5 Cu1 N9 C61 117.6(3)
N1 Cu1 N9 C61 -46.3(4)
Cu2 Cu1 N9 C61 36.6(3)
N5 Cu1 N9 C77 -61.9(4)
N1 Cu1 N9 C77 134.2(3)
Cu2 Cu1 N9 C77 -142.9(3)
N2 Cu2 N10 C61 113.1(3)
N6 Cu2 N10 C61 -49.6(4)
Cu1 Cu2 N10 C61 31.8(3)
N2 Cu2 N10 C84 -56.0(4)
N6 Cu2 N10 C84 141.3(3)
Cu1 Cu2 N10 C84 -137.3(3)
C24 N2 C1 N1 157.8(4)
Cu2 N2 C1 N1 -12.2(5)
C24 N2 C1 C2 -21.7(6)
Cu2 N2 C1 C2 168.3(3)
C17 N1 C1 N2 161.0(4)
Cu1 N1 C1 N2 -19.6(5)
C17 N1 C1 C2 -19.5(6)
Cu1 N1 C1 C2 160.0(3)
C3 N3 C2 N4 0.5(5)
C5 N3 C2 N4 176.1(4)
C3 N3 C2 C1 177.5(4)
C5 N3 C2 C1 -6.9(7)
C4 N4 C2 N3 0.4(5)
C11 N4 C2 N3 178.7(4)
C4 N4 C2 C1 -176.7(4)
C11 N4 C2 C1 1.7(7)
N2 C1 C2 N3 127.5(5)
N1 C1 C2 N3 -52.0(6)
N2 C1 C2 N4 -55.9(6)
N1 C1 C2 N4 124.5(5)
C2 N3 C3 C4 -1.2(6)
C5 N3 C3 C4 -177.1(4)
N3 C3 C4 N4 1.4(6)
C2 N4 C4 C3 -1.2(6)
C11 N4 C4 C3 -179.6(4)
C2 N3 C5 C10 124.6(5)
C3 N3 C5 C10 -60.4(6)
C2 N3 C5 C6 -114.0(5)
C3 N3 C5 C6 61.0(6)
N3 C5 C6 C7 179.5(4)
C10 C5 C6 C7 -57.2(6)
C5 C6 C7 C8 55.7(6)
C6 C7 C8 C9 -54.4(7)
C7 C8 C9 C10 55.8(8)
C8 C9 C10 C5 -59.4(7)
N3 C5 C10 C9 -177.1(5)
C6 C5 C10 C9 59.4(6)
C2 N4 C11 C16 -113.3(5)
C4 N4 C11 C16 64.8(6)
C2 N4 C11 C12 123.7(5)
C4 N4 C11 C12 -58.1(6)
N4 C11 C12 C13 -179.0(4)
C16 C11 C12 C13 57.9(6)
C11 C12 C13 C14 -57.0(6)
C12 C13 C14 C15 55.7(7)
C13 C14 C15 C16 -55.4(7)
C14 C15 C16 C11 56.6(6)
N4 C11 C16 C15 -179.2(4)
C12 C11 C16 C15 -58.2(6)
C1 N1 C17 C18 -38.7(7)
Cu1 N1 C17 C18 141.9(4)
C1 N1 C17 C22 147.1(4)
Cu1 N1 C17 C22 -32.3(6)
N1 C17 C18 C19 178.6(4)
C22 C17 C18 C19 -7.4(7)
C17 C18 C19 C20 4.3(8)
C18 C19 C20 C21 1.8(9)
C18 C19 C20 C23 176.4(6)
C19 C20 C21 C22 -4.6(10)
C23 C20 C21 C22 -178.9(6)
N1 C17 C22 C21 179.2(5)
C18 C17 C22 C21 4.8(8)
C20 C21 C22 C17 1.4(9)
C1 N2 C24 C25 140.2(4)
Cu2 N2 C24 C25 -49.6(5)
C1 N2 C24 C29 -43.1(6)
Cu2 N2 C24 C29 127.1(4)
C29 C24 C25 C26 3.0(7)
N2 C24 C25 C26 179.8(4)
C24 C25 C26 C27 -0.9(8)
C25 C26 C27 C28 -0.6(9)
C25 C26 C27 C30 179.8(5)
C26 C27 C28 C29 -0.2(9)
C30 C27 C28 C29 179.5(5)
C25 C24 C29 C28 -3.7(7)
N2 C24 C29 C28 179.6(4)
C27 C28 C29 C24 2.3(8)
C47 N5 C31 N6 160.5(4)
Cu1 N5 C31 N6 -19.5(5)
C47 N5 C31 C32 -17.8(6)
Cu1 N5 C31 C32 162.2(3)
C54 N6 C31 N5 157.4(4)
Cu2 N6 C31 N5 -14.7(5)
C54 N6 C31 C32 -24.3(6)
Cu2 N6 C31 C32 163.6(3)
C33 N7 C32 N8 1.7(5)
C35 N7 C32 N8 178.4(4)
C33 N7 C32 C31 178.7(4)
C35 N7 C32 C31 -4.6(8)
C34 N8 C32 N7 -1.4(5)
C41 N8 C32 N7 179.4(4)
C34 N8 C32 C31 -178.5(4)
C41 N8 C32 C31 2.4(7)
N5 C31 C32 N7 -53.8(6)
N6 C31 C32 N7 127.9(5)
N5 C31 C32 N8 122.7(5)
N6 C31 C32 N8 -55.6(6)
C32 N7 C33 C34 -1.3(6)
C35 N7 C33 C34 -178.1(5)
N7 C33 C34 N8 0.5(6)
C32 N8 C34 C33 0.6(6)
C41 N8 C34 C33 179.8(4)
C32 N7 C35 C40 -113.0(5)
C33 N7 C35 C40 63.1(6)
C32 N7 C35 C36 125.9(5)
C33 N7 C35 C36 -58.0(6)
N7 C35 C36 C37 -178.3(5)
C40 C35 C36 C37 60.2(6)
C35 C36 C37 C38 -57.9(7)
C36 C37 C38 C39 55.9(7)
C37 C38 C39 C40 -55.5(7)
N7 C35 C40 C39 177.5(4)
C36 C35 C40 C39 -61.1(6)
C38 C39 C40 C35 58.0(6)
C32 N8 C41 C46 123.3(5)
C34 N8 C41 C46 -55.7(6)
C32 N8 C41 C42 -113.3(5)
C34 N8 C41 C42 67.7(6)
N8 C41 C42 C43 178.6(4)
C46 C41 C42 C43 -59.2(6)
C41 C42 C43 C44 57.8(6)
C42 C43 C44 C45 -58.2(7)
C43 C44 C45 C46 58.2(7)
N8 C41 C46 C45 179.9(4)
C42 C41 C46 C45 58.2(6)
C44 C45 C46 C41 -56.9(6)
C31 N5 C47 C52 -42.4(7)
Cu1 N5 C47 C52 137.7(4)
C31 N5 C47 C48 141.9(5)
Cu1 N5 C47 C48 -38.1(6)
C52 C47 C48 C49 2.0(7)
N5 C47 C48 C49 178.2(5)
C47 C48 C49 C50 1.4(8)
C48 C49 C50 C51 -3.6(8)
C48 C49 C50 C53 180.0(5)
C49 C50 C51 C52 2.4(8)
C53 C50 C51 C52 178.8(5)
C50 C51 C52 C47 1.0(8)
N5 C47 C52 C51 -179.1(5)
C48 C47 C52 C51 -3.2(7)
C31 N6 C54 C59 144.6(4)
Cu2 N6 C54 C59 -43.5(5)
C31 N6 C54 C55 -40.2(6)
Cu2 N6 C54 C55 131.7(4)
C59 C54 C55 C56 -3.8(7)
N6 C54 C55 C56 -179.1(5)
C54 C55 C56 C57 2.4(9)
C55 C56 C57 C58 0.7(9)
C55 C56 C57 C60 179.2(5)
C56 C57 C58 C59 -2.1(9)
C60 C57 C58 C59 179.5(6)
C55 C54 C59 C58 2.3(7)
N6 C54 C59 C58 177.8(4)
C57 C58 C59 C54 0.6(8)
C77 N9 C61 N10 156.8(4)
Cu1 N9 C61 N10 -22.8(5)
C77 N9 C61 C62 -21.9(7)
Cu1 N9 C61 C62 158.5(3)
C84 N10 C61 N9 155.9(4)
Cu2 N10 C61 N9 -12.9(6)
C84 N10 C61 C62 -25.3(6)
Cu2 N10 C61 C62 165.9(3)
C64 N12 C62 N11 -1.1(5)
C71 N12 C62 N11 177.4(4)
C64 N12 C62 C61 -176.5(4)
C71 N12 C62 C61 1.9(7)
C63 N11 C62 N12 1.2(5)
C65 N11 C62 N12 177.9(4)
C63 N11 C62 C61 176.8(4)
C65 N11 C62 C61 -6.5(7)
N9 C61 C62 N12 124.5(5)
N10 C61 C62 N12 -54.2(7)
N9 C61 C62 N11 -50.3(7)
N10 C61 C62 N11 131.0(5)
C62 N11 C63 C64 -0.8(6)
C65 N11 C63 C64 -177.7(4)
N11 C63 C64 N12 0.2(6)
C62 N12 C64 C63 0.6(6)
C71 N12 C64 C63 -178.0(4)
C62 N11 C65 C70 -108.9(5)
C63 N11 C65 C70 67.3(6)
C62 N11 C65 C66 125.7(5)
C63 N11 C65 C66 -58.1(6)
N11 C65 C66 C67 -177.2(4)
C70 C65 C66 C67 58.0(6)
C65 C66 C67 C68 -56.6(6)
C66 C67 C68 C69 56.2(7)
C67 C68 C69 C70 -54.6(7)
N11 C65 C70 C69 -179.9(4)
C66 C65 C70 C69 -55.5(6)
C68 C69 C70 C65 53.6(6)
C62 N12 C71 C72 -113.0(5)
C64 N12 C71 C72 65.3(6)
C62 N12 C71 C76 122.7(5)
C64 N12 C71 C76 -59.0(6)
N12 C71 C72 C73 177.0(4)
C76 C71 C72 C73 -58.7(6)
C71 C72 C73 C74 58.3(6)
C72 C73 C74 C75 -55.2(7)
C73 C74 C75 C76 54.7(8)
C74 C75 C76 C71 -54.6(7)
N12 C71 C76 C75 -178.2(5)
C72 C71 C76 C75 57.2(6)
C61 N9 C77 C82 -34.6(7)
Cu1 N9 C77 C82 144.9(4)
C61 N9 C77 C78 148.3(4)
Cu1 N9 C77 C78 -32.2(5)
C82 C77 C78 C79 1.6(7)
N9 C77 C78 C79 178.9(4)
C77 C78 C79 C80 1.1(8)
C78 C79 C80 C81 -3.8(9)
C78 C79 C80 C83 -179.9(5)
C79 C80 C81 C82 3.7(9)
C83 C80 C81 C82 179.8(5)
C78 C77 C82 C81 -1.7(8)
N9 C77 C82 C81 -178.8(5)
C80 C81 C82 C77 -0.9(9)
C61 N10 C84 C89 146.3(4)
Cu2 N10 C84 C89 -45.0(5)
C61 N10 C84 C85 -37.7(7)
Cu2 N10 C84 C85 131.0(4)
C89 C84 C85 C86 -3.1(7)
N10 C84 C85 C86 -179.0(4)
C84 C85 C86 C87 3.6(8)
C85 C86 C87 C88 -2.2(8)
C85 C86 C87 C90 176.0(5)
C86 C87 C88 C89 0.2(9)
C90 C87 C88 C89 -177.9(5)
C85 C84 C89 C88 1.1(7)
N10 C84 C89 C88 177.3(4)
C87 C88 C89 C84 0.4(8)
C97 B1 C91 C92 49.9(6)
C103 B1 C91 C92 171.7(4)
C109 B1 C91 C92 -67.1(6)
C97 B1 C91 C96 -126.1(5)
C103 B1 C91 C96 -4.2(6)
C109 B1 C91 C96 116.9(5)
C96 C91 C92 C93 -1.9(8)
B1 C91 C92 C93 -178.1(5)
C91 C92 C93 C94 2.0(9)
C92 C93 C94 C95 -1.5(10)
C93 C94 C95 C96 1.2(10)
C94 C95 C96 C91 -1.2(9)
C92 C91 C96 C95 1.5(7)
B1 C91 C96 C95 177.7(5)
C103 B1 C97 C98 -81.8(6)
C109 B1 C97 C98 156.2(5)
C91 B1 C97 C98 37.5(6)
C103 B1 C97 C102 97.6(6)
C109 B1 C97 C102 -24.3(7)
C91 B1 C97 C102 -143.0(5)
C102 C97 C98 C99 1.2(7)
B1 C97 C98 C99 -179.4(5)
C97 C98 C99 C100 0.4(9)
C98 C99 C100 C101 -2.0(9)
C99 C100 C101 C102 2.0(9)
C100 C101 C102 C97 -0.3(8)
C98 C97 C102 C101 -1.2(7)
B1 C97 C102 C101 179.3(5)
C97 B1 C103 C104 14.7(7)
C109 B1 C103 C104 134.7(5)
C91 B1 C103 C104 -104.5(5)
C97 B1 C103 C108 -163.7(5)
C109 B1 C103 C108 -43.7(7)
C91 B1 C103 C108 77.0(6)
C108 C103 C104 C105 -2.5(7)
B1 C103 C104 C105 179.0(5)
C103 C104 C105 C106 -1.1(7)
C104 C105 C106 C107 2.6(8)
C105 C106 C107 C108 -0.3(9)
C106 C107 C108 C103 -3.6(10)
C104 C103 C108 C107 4.9(9)
B1 C103 C108 C107 -176.5(6)
C97 B1 C109 C114 -82.2(7)
C103 B1 C109 C114 154.9(6)
C91 B1 C109 C114 35.2(8)
C97 B1 C109 C110 89.7(6)
C103 B1 C109 C110 -33.2(7)
C91 B1 C109 C110 -152.9(5)
C114 C109 C110 C111 -0.7(9)
B1 C109 C110 C111 -173.7(6)
C109 C110 C111 C112 -4.0(11)
C110 C111 C112 C113 8.1(11)
C111 C112 C113 C114 -7.6(11)
C110 C109 C114 C113 1.6(9)
B1 C109 C114 C113 173.8(6)
C112 C113 C114 C109 2.5(10)
C133 B2 C115 C120 103.2(6)
C121 B2 C115 C120 -16.5(8)
C127 B2 C115 C120 -134.8(6)
C133 B2 C115 C116 -77.8(7)
C121 B2 C115 C116 162.6(5)
C127 B2 C115 C116 44.2(7)
C120 C115 C116 C117 -4.6(9)
B2 C115 C116 C117 176.3(6)
C115 C116 C117 C118 1.5(12)
C116 C117 C118 C119 1.4(12)
C117 C118 C119 C120 -0.9(12)
C116 C115 C120 C119 5.2(9)
B2 C115 C120 C119 -175.7(6)
C118 C119 C120 C115 -2.7(11)
C133 B2 C121 C126 128.7(6)
C115 B2 C121 C126 -109.5(6)
C127 B2 C121 C126 7.6(8)
C133 B2 C121 C122 -49.3(7)
C115 B2 C121 C122 72.6(7)
C127 B2 C121 C122 -170.4(5)
C126 C121 C122 C123 0.6(10)
B2 C121 C122 C123 178.8(6)
C121 C122 C123 C124 1.5(11)
C122 C123 C124 C125 -5.4(14)
C123 C124 C125 C126 6.7(16)
C122 C121 C126 C125 0.5(9)
B2 C121 C126 C125 -177.5(6)
C124 C125 C126 C121 -4.1(12)
C133 B2 C127 C128 165.7(5)
C115 B2 C127 C128 43.4(7)
C121 B2 C127 C128 -75.1(7)
C133 B2 C127 C132 -18.1(7)
C115 B2 C127 C132 -140.4(5)
C121 B2 C127 C132 101.1(6)
C132 C127 C128 C129 2.4(9)
B2 C127 C128 C129 178.9(6)
C127 C128 C129 C130 0.1(11)
C128 C129 C130 C131 -1.2(10)
C129 C130 C131 C132 -0.1(8)
C128 C127 C132 C131 -3.8(7)
B2 C127 C132 C131 179.8(4)
C130 C131 C132 C127 2.8(7)
C115 B2 C133 C138 21.2(7)
C121 B2 C133 C138 141.7(5)
C127 B2 C133 C138 -98.4(6)
C115 B2 C133 C134 -154.6(5)
C121 B2 C133 C134 -34.2(6)
C127 B2 C133 C134 85.8(6)
C138 C133 C134 C135 -0.9(8)
B2 C133 C134 C135 175.4(5)
C133 C134 C135 C136 -1.9(9)
C134 C135 C136 C137 3.7(10)
C135 C136 C137 C138 -2.6(10)
C134 C133 C138 C137 1.9(8)
B2 C133 C138 C137 -174.1(5)
C136 C137 C138 C133 -0.2(9)

loop_
_platon_squeeze_void_nr
_platon_squeeze_void_average_x
_platon_squeeze_void_average_y
_platon_squeeze_void_average_z
_platon_squeeze_void_volume
_platon_squeeze_void_count_electrons
1 -0.129 0.000 0.500 2037.3 494.3
